data_7721002
loop_
_publ_author_name
'Vinogradov, Mikhail M.'
'Nelyubina, Yulia V.'
'Godovikov, Ivan A.'
'Godovikova, Maria I.'
'Kharitonov, Vladimir B.'
'Podyacheva, Evgeniya S.'
'Rodionov, Alexey N.'

_publ_section_title
;
 Rhodacarborane complexes with a triphenylphosphonium substituent as
 efficient catalysts for on-water transfer hydrogenation of carbonyl
 compounds.
;
_journal_issue 21
_journal_name_full 'Dalton transactions (Cambridge, England : 2003)'
_journal_page_first 8332
_journal_page_last 8342
_journal_paper_doi 10.1039/d6dt00999a
_journal_volume 55
_journal_year 2026
_chemical_absolute_configuration ad
_chemical_formula_moiety 'C39 H44 B9 N O2 P Rh, 0.5[C4H10O]'
_chemical_formula_sum 'C41 H49 B9 N O2.5 P Rh'
_chemical_formula_weight 826.98
_space_group_crystal_system orthorhombic
_space_group_IT_number 19
_space_group_name_Hall 'P 2ac 2ab'
_space_group_name_H-M_alt 'P 21 21 21'
_atom_sites_solution_hydrogens mixed
_atom_sites_solution_primary dual
_audit_creation_date 2026-01-27
_audit_creation_method
;
Olex2 1.5
(compiled 2025.07.13 svn.rb7424aed for OlexSys, GUI svn.r7314)
;
_audit_update_record
;
2026-01-27 deposited with the CCDC.	2026-05-04 downloaded from the CCDC.
;
_cell_angle_alpha 90
_cell_angle_beta 90
_cell_angle_gamma 90
_cell_formula_units_Z 8
_cell_length_a 18.6491(3)
_cell_length_b 21.7922(4)
_cell_length_c 22.7209(4)
_cell_measurement_reflns_used 9326
_cell_measurement_temperature 100
_cell_measurement_theta_max 30.52
_cell_measurement_theta_min 2.18
_cell_volume 9233.9(3)
_computing_molecular_graphics 'Olex2 1.5 (Dolomanov et al., 2009)'
_computing_publication_material 'Olex2 1.5 (Dolomanov et al., 2009)'
_computing_structure_refinement 'XL  (Sheldrick, 2008)'
_computing_structure_solution 'SHELXT 2014/4 (Sheldrick, 2014)'
_diffrn_ambient_temperature 100
_diffrn_measured_fraction_theta_full 0.998
_diffrn_measured_fraction_theta_max 0.999
_diffrn_measurement_device_type 'Bruker Quest D8'
_diffrn_measurement_method '\f and \w scans'
_diffrn_radiation_monochromator graphite
_diffrn_radiation_type MoK\a
_diffrn_radiation_wavelength 0.71073
_diffrn_reflns_av_R_equivalents 0.0539
_diffrn_reflns_av_unetI/netI 0.0257
_diffrn_reflns_Laue_measured_fraction_full 0.998
_diffrn_reflns_Laue_measured_fraction_max 0.999
_diffrn_reflns_limit_h_max 24
_diffrn_reflns_limit_h_min -24
_diffrn_reflns_limit_k_max 28
_diffrn_reflns_limit_k_min -26
_diffrn_reflns_limit_l_max 29
_diffrn_reflns_limit_l_min -30
_diffrn_reflns_number 217202
_diffrn_reflns_point_group_measured_fraction_full 0.999
_diffrn_reflns_point_group_measured_fraction_max 0.999
_diffrn_reflns_theta_full 25.242
_diffrn_reflns_theta_max 27.996
_diffrn_reflns_theta_min 1.694
_diffrn_source_current 1.4
_diffrn_source_power 0.07
_diffrn_source_voltage 50.0
_diffrn_standards_number 0
_exptl_absorpt_coefficient_mu 0.439
_exptl_absorpt_correction_T_max 0.4330
_exptl_absorpt_correction_T_min 0.3799
_exptl_absorpt_correction_type multi-scan
_exptl_absorpt_process_details
;
SADABS-2008/1 (Bruker,2008) was used for absorption correction.
wR2(int) was 0.1092 before and 0.0568 after correction.
The Ratio of minimum to maximum transmission is 0.8774.
The \l/2 correction factor is 0.0015.
;
_exptl_crystal_colour green
_exptl_crystal_colour_primary green
_exptl_crystal_density_diffrn 1.190
_exptl_crystal_description block
_exptl_crystal_F_000 3416
_exptl_crystal_size_max 0.1
_exptl_crystal_size_mid 0.03
_exptl_crystal_size_min 0.03
_refine_diff_density_max 0.547
_refine_diff_density_min -0.334
_refine_diff_density_rms 0.055
_refine_ls_abs_structure_details
;
 Flack x determined using 9355 quotients [(I+)-(I-)]/[(I+)+(I-)]
 (Parsons, Flack and Wagner, Acta Cryst. B69 (2013) 249-259).
;
_refine_ls_abs_structure_Flack -0.007(5)
_refine_ls_extinction_method none
_refine_ls_goodness_of_fit_ref 1.042
_refine_ls_hydrogen_treatment constr
_refine_ls_matrix_type full
_refine_ls_number_parameters 940
_refine_ls_number_reflns 22265
_refine_ls_number_restraints 219
_refine_ls_restrained_S_all 1.053
_refine_ls_R_factor_all 0.0305
_refine_ls_R_factor_gt 0.0278
_refine_ls_shift/su_max 0.005
_refine_ls_shift/su_mean 0.000
_refine_ls_structure_factor_coef Fsqd
_refine_ls_weighting_details 'w=1/[\s^2^(Fo^2^)+(0.0363P)^2^+3.6821P] where P=(Fo^2^+2Fc^2^)/3'
_refine_ls_weighting_scheme calc
_refine_ls_wR_factor_gt 0.0683
_refine_ls_wR_factor_ref 0.0700
_reflns_Friedel_coverage 0.854
_reflns_Friedel_fraction_full 1.000
_reflns_Friedel_fraction_max 1.000
_reflns_number_gt 21099
_reflns_number_total 22265
_reflns_threshold_expression 'I > 2\s(I)'
_cod_data_source_file d6dt00999a2.cif
_cod_data_source_block 10
_cod_depositor_comments 'Adding full bibliography for 7721000--7721002.cif.'
_cod_original_formula_sum 'C41 H49 B9 N O2.50 P Rh'
_cod_database_code 7721002
_shelxl_version_number 2014/6
_shelx_space_group_comment
;
The symmetry employed for this shelxl refinement is uniquely defined
by the following loop, which should always be used as a source of
symmetry information in preference to the above space-group names.
They are only intended as comments.
;
_shelx_estimated_absorpt_t_max 0.987
_shelx_estimated_absorpt_t_min 0.957
_olex2_refinement_description
;
1. Fixed Uiso
 At 1.2 times of:
  All B(H) groups, All C(H) groups, All C(H,H) groups, All C(H,H,H,H) groups,
  All N(H) groups
2. Restrained distances
 P35A-C48A \\sim P35A-C48"
 with sigma of 0.02
 P35A-C42" \\sim P35A-C42A
 with sigma of 0.02
 C21"-C20A \\sim C21A-C20A
 with sigma of 0.02
3. Uiso/Uaniso restraints and constraints
Uanis(C42A) \\sim Ueq, Uanis(C47A) \\sim Ueq, Uanis(C46A) \\sim Ueq,
Uanis(C45A) \\sim Ueq, Uanis(C44A) \\sim Ueq, Uanis(C43A) \\sim Ueq,
Uanis(C42") \\sim Ueq, Uanis(C47") \\sim Ueq, Uanis(C46") \\sim Ueq,
Uanis(C45") \\sim Ueq, Uanis(C44") \\sim Ueq, Uanis(C43") \\sim Ueq: with sigma
of 0.005 and sigma for terminal atoms of 0.01
Uanis(C48A) \\sim Ueq, Uanis(C53A) \\sim Ueq, Uanis(C52A) \\sim Ueq,
Uanis(C51A) \\sim Ueq, Uanis(C50A) \\sim Ueq, Uanis(C49A) \\sim Ueq,
Uanis(C48") \\sim Ueq, Uanis(C53") \\sim Ueq, Uanis(C52") \\sim Ueq,
Uanis(C51") \\sim Ueq, Uanis(C50") \\sim Ueq, Uanis(C49") \\sim Ueq: with sigma
of 0.005 and sigma for terminal atoms of 0.01
Uanis(C23A) \\sim Ueq, Uanis(C24A) \\sim Ueq, Uanis(C25A) \\sim Ueq,
Uanis(C26A) \\sim Ueq, Uanis(C26") \\sim Ueq, Uanis(C25") \\sim Ueq,
Uanis(C24") \\sim Ueq, Uanis(C23") \\sim Ueq, Uanis(C22") \\sim Ueq,
Uanis(C21A) \\sim Ueq, Uanis(C22A) \\sim Ueq, Uanis(C21") \\sim Ueq: with sigma
of 0.005 and sigma for terminal atoms of 0.01
Uanis(C44") = Uanis(C44A)
Uanis(C46A) = Uanis(C46")
Uanis(C49") = Uanis(C49A)
Uanis(C52A) = Uanis(C52")
Uanis(C48A) = Uanis(C48")
Uanis(C45A) = Uanis(C45")
Uanis(C47") = Uanis(C47A)
Uanis(C53A) = Uanis(C53")
Uanis(C51") = Uanis(C51A)
Uanis(C50") = Uanis(C50A)
Uanis(C42A) = Uanis(C42")
Uanis(C43") = Uanis(C43A)
Uanis(C24") = Uanis(C24A)
Uanis(C23") = Uanis(C23A)
Uanis(C22") = Uanis(C22A)
Uanis(C25") = Uanis(C25A)
Uanis(C26") = Uanis(C26A)
Uanis(C21A) = Uanis(C21")
4. Others
 Sof(C42")=Sof(C47")=Sof(H47")=Sof(C46")=Sof(H46")=Sof(C45")=Sof(H45")=
 Sof(C44")=Sof(H44")=Sof(C43")=Sof(H43")=1-FVAR(1)
 Sof(C42A)=Sof(C47A)=Sof(H47A)=Sof(C46A)=Sof(H46A)=Sof(C45A)=Sof(H45A)=
 Sof(C44A)=Sof(H44A)=Sof(C43A)=Sof(H43A)=FVAR(1)
 Sof(C48")=Sof(C53")=Sof(H53")=Sof(C52")=Sof(H52")=Sof(C51")=Sof(H51")=
 Sof(C50")=Sof(H50")=Sof(C49")=Sof(H49")=1-FVAR(2)
 Sof(C48A)=Sof(C53A)=Sof(H53A)=Sof(C52A)=Sof(H52A)=Sof(C51A)=Sof(H51A)=
 Sof(C50A)=Sof(H50A)=Sof(C49A)=Sof(H49A)=FVAR(2)
 Sof(H20C)=Sof(H20D)=Sof(C21")=Sof(C26")=Sof(H26")=Sof(C25")=Sof(H25")=
 Sof(C24")=Sof(H24")=Sof(C23")=Sof(H23")=Sof(C22")=Sof(H22")=1-FVAR(3)
 Sof(C21A)=Sof(C22A)=Sof(H22A)=Sof(C23A)=Sof(H23A)=Sof(C24A)=Sof(H24A)=
 Sof(C25A)=Sof(H25A)=Sof(C26A)=Sof(H26A)=Sof(H20A)=Sof(H20B)=FVAR(3)
5.a Riding coordinates:
 N27A(H27A), N27(H27), B3A(H3A), B6A(H6A), B4A(H4A), B12A(H12A), B10A(H10A),
 B9A(H9A), B3(H3), B4(H4), B5(H5), B6(H6), B9(H9), B10(H10), B11(H11), B12(H12),
  B11A(H11A), B5A(H5A)
5.b Ternary CH refined with riding coordinates:
 C28A(H28A), C28(H28)
5.c Secondary CH2 refined with riding coordinates:
 C30A(H30A,H30B), C29A(H29A,H29B), C31A(H31A,H31B), C13(H13C,H13D), C20A(H20A,
 H20B), C20A(H20C,H20D), C13A(H13A,H13B), C20(H20E,H20F), C29(H29C,H29D),
 C30(H30C,H30D), C31(H31C,H31D)
5.d Aromatic/amide H refined with riding coordinates:
 C53A(H53A), C52A(H52A), C51A(H51A), C50A(H50A), C49A(H49A), C47A(H47A),
 C46A(H46A), C45A(H45A), C44A(H44A), C43A(H43A), C15A(H15A), C19A(H19A),
 C38A(H38A), C22A(H22A), C23A(H23A), C24A(H24A), C25A(H25A), C26A(H26A),
 C41A(H41A), C18A(H18A), C39A(H39A), C40A(H40A), C17A(H17A), C16A(H16A),
 C47"(H47"), C46"(H46"), C45"(H45"), C44"(H44"), C43"(H43"), C15(H15), C16(H16),
  C17(H17), C18(H18), C19(H19), C22(H22), C23(H23), C24(H24), C25(H25),
 C26(H26), C26"(H26"), C25"(H25"), C24"(H24"), C23"(H23"), C22"(H22"), C38(H38),
  C39(H39), C40(H40), C41(H41), C43(H43), C44(H44), C45(H45), C46(H46),
 C47(H47), C49(H49), C50(H50), C51(H51), C52(H52), C53(H53), C53"(H53"),
 C52"(H52"), C51"(H51"), C50"(H50"), C49"(H49")
5.e Fitted hexagon refined as free rotating group:
 C48A(C53A,C52A,C51A,C50A,C49A), C42A(C47A,C46A,C45A,C44A,C43A), C21A(C22A,
 C23A,C24A,C25A,C26A), C42"(C47",C46",C45",C44",C43"), C21"(C26",C25",C24",C23",
 C22"), C48"(C53",C52",C51",C50",C49")
;
_smtbx_masks_void_probe_radius 1.2
_smtbx_masks_void_truncation_radius 1.2
_olex2_submission_special_instructions 'No special instructions were received'

loop_
_space_group_symop_operation_xyz
'x, y, z'
'-x+1/2, -y, z+1/2'
'-x, y+1/2, -z+1/2'
'x+1/2, -y+1/2, -z'

loop_
_atom_site_label
_atom_site_type_symbol
_atom_site_fract_x
_atom_site_fract_y
_atom_site_fract_z
_atom_site_U_iso_or_equiv
_atom_site_adp_type
_atom_site_occupancy
_atom_site_site_symmetry_order
_atom_site_calc_flag
_atom_site_refinement_flags_posn
_atom_site_refinement_flags_adp
_atom_site_refinement_flags_occupancy
_atom_site_disorder_assembly
_atom_site_disorder_group
Rh2 Rh 0.80131(2) 0.74081(2) 0.78874(2) 0.01648(5) Uani 1 1 d . . . . .
Rh2A Rh 0.44653(2) 0.67106(2) 0.91710(2) 0.01973(5) Uani 1 1 d . . . . .
P35A P 0.41287(4) 0.66201(4) 0.77685(4) 0.02755(18) Uani 1 1 d D . . . .
P35 P 0.90221(4) 0.81217(3) 0.69154(3) 0.02141(15) Uani 1 1 d . . . . .
O33A O 0.41680(12) 0.71137(10) 0.99864(9) 0.0248(4) Uani 1 1 d . . . . .
O34A O 0.44448(13) 0.78060(10) 1.06617(10) 0.0306(5) Uani 1 1 d . . . . .
O33 O 0.70418(11) 0.74381(9) 0.83603(9) 0.0215(4) Uani 1 1 d . . . . .
O34 O 0.65591(12) 0.75452(12) 0.92479(10) 0.0342(5) Uani 1 1 d . . . . .
N27A N 0.50718(13) 0.75674(11) 0.91635(11) 0.0235(5) Uani 1 1 d . . . . .
H27A H 0.5575 0.7505 0.9105 0.028 Uiso 1 1 d R U . . .
N27 N 0.83465(13) 0.78724(11) 0.87009(11) 0.0177(5) Uani 1 1 d . . . . .
H27 H 0.8753 0.7684 0.8810 0.021 Uiso 1 1 d R U . . .
C30A C 0.5202(2) 0.86414(16) 0.90137(16) 0.0372(8) Uani 1 1 d . . . . .
H30A H 0.5732 0.8673 0.9014 0.045 Uiso 1 1 calc R U . . .
H30B H 0.4995 0.9011 0.8825 0.045 Uiso 1 1 calc R U . . .
C48A C 0.4641(3) 0.7236(2) 0.7450(3) 0.0249(14) Uani 0.469(4) 1 d DG U P A 1
C53A C 0.5373(4) 0.7170(3) 0.7354(4) 0.0261(11) Uani 0.469(4) 1 d G U P A 1
H53A H 0.5611 0.6806 0.7477 0.031 Uiso 0.469(4) 1 calc R U P A 1
C52A C 0.5757(2) 0.7635(3) 0.7079(4) 0.0353(11) Uani 0.469(4) 1 d G U P A 1
H52A H 0.6257 0.7590 0.7014 0.042 Uiso 0.469(4) 1 calc R U P A 1
C51A C 0.5409(3) 0.8168(3) 0.6900(3) 0.0397(13) Uani 0.469(4) 1 d G U P A 1
H51A H 0.5671 0.8486 0.6713 0.048 Uiso 0.469(4) 1 calc R U P A 1
C50A C 0.4677(3) 0.8234(2) 0.6996(3) 0.0473(14) Uani 0.469(4) 1 d G U P A 1
H50A H 0.4439 0.8598 0.6874 0.057 Uiso 0.469(4) 1 calc R U P A 1
C49A C 0.4293(2) 0.7769(3) 0.7271(3) 0.0390(12) Uani 0.469(4) 1 d G U P A 1
H49A H 0.3793 0.7814 0.7336 0.047 Uiso 0.469(4) 1 calc R U P A 1
C42A C 0.3620(4) 0.6236(3) 0.7232(3) 0.0213(13) Uani 0.505(8) 1 d DG U P A 1
C47A C 0.3874(3) 0.6216(3) 0.6658(3) 0.0409(16) Uani 0.505(8) 1 d G U P A 1
H47A H 0.4293 0.6439 0.6553 0.049 Uiso 0.505(8) 1 calc R U P A 1
C46A C 0.3517(4) 0.5869(4) 0.6236(2) 0.0564(19) Uani 0.505(8) 1 d G U P A 1
H46A H 0.3691 0.5855 0.5844 0.068 Uiso 0.505(8) 1 calc R U P A 1
C45A C 0.2905(4) 0.5542(3) 0.6390(3) 0.053(2) Uani 0.505(8) 1 d G U P A 1
H45A H 0.2660 0.5305 0.6102 0.063 Uiso 0.505(8) 1 calc R U P A 1
C44A C 0.2650(4) 0.5562(3) 0.6965(3) 0.0398(18) Uani 0.505(8) 1 d G U P A 1
H44A H 0.2232 0.5339 0.7069 0.048 Uiso 0.505(8) 1 calc R U P A 1
C43A C 0.3007(4) 0.5909(4) 0.7386(3) 0.0303(12) Uani 0.505(8) 1 d G U P A 1
H43A H 0.2833 0.5923 0.7778 0.036 Uiso 0.505(8) 1 calc R U P A 1
C15A C 0.70747(19) 0.61343(18) 1.00209(15) 0.0359(8) Uani 1 1 d . . . . .
H15A H 0.7131 0.6435 0.9722 0.043 Uiso 1 1 calc R U . . .
C28A C 0.50585(17) 0.78722(14) 0.97515(14) 0.0240(6) Uani 1 1 d . . . . .
H28A H 0.5546 0.7835 0.9932 0.029 Uiso 1 1 calc R U . . .
C37A C 0.36006(17) 0.71252(15) 0.87748(15) 0.0285(7) Uani 1 1 d . . . . .
C36A C 0.34568(19) 0.70309(15) 0.81727(16) 0.0312(7) Uani 1 1 d . . . . .
C19A C 0.6327(2) 0.55551(17) 1.06716(15) 0.0331(7) Uani 1 1 d . . . . .
H19A H 0.5866 0.5457 1.0823 0.040 Uiso 1 1 calc R U . . .
C38A C 0.30917(18) 0.74622(17) 0.90846(17) 0.0373(8) Uani 1 1 d . . . . .
H38A H 0.3171 0.7543 0.9490 0.045 Uiso 1 1 calc R U . . .
C32A C 0.45161(16) 0.75789(14) 1.01678(13) 0.0248(6) Uani 1 1 d . . . . .
C14A C 0.63925(17) 0.59936(15) 1.02292(13) 0.0236(6) Uani 1 1 d . . . . .
C21A C 0.5869(4) 0.4980(2) 0.7663(3) 0.0317(14) Uani 0.466(4) 1 d DG U P B 1
C22A C 0.5427(3) 0.4493(3) 0.7507(3) 0.0591(17) Uani 0.466(4) 1 d G U P B 1
H22A H 0.4924 0.4552 0.7478 0.071 Uiso 0.466(4) 1 calc R U P B 1
C23A C 0.5722(4) 0.3919(3) 0.7392(4) 0.075(2) Uani 0.466(4) 1 d G U P B 1
H23A H 0.5420 0.3586 0.7285 0.090 Uiso 0.466(4) 1 calc R U P B 1
C24A C 0.6459(4) 0.3833(3) 0.7433(4) 0.073(2) Uani 0.466(4) 1 d G U P B 1
H24A H 0.6661 0.3441 0.7355 0.087 Uiso 0.466(4) 1 calc R U P B 1
C25A C 0.6901(3) 0.4320(4) 0.7589(4) 0.068(2) Uani 0.466(4) 1 d G U P B 1
H25A H 0.7405 0.4261 0.7617 0.082 Uiso 0.466(4) 1 calc R U P B 1
C26A C 0.6606(3) 0.4894(3) 0.7704(4) 0.0489(18) Uani 0.466(4) 1 d G U P B 1
H26A H 0.6908 0.5227 0.7811 0.059 Uiso 0.466(4) 1 calc R U P B 1
C41A C 0.2832(2) 0.72490(18) 0.7902(2) 0.0451(10) Uani 1 1 d . . . . .
H41A H 0.2748 0.7172 0.7496 0.054 Uiso 1 1 calc R U . . .
C29A C 0.4910(2) 0.85504(15) 0.96315(16) 0.0354(8) Uani 1 1 d . . . . .
H29A H 0.4390 0.8640 0.9648 0.042 Uiso 1 1 calc R U . . .
H29B H 0.5163 0.8816 0.9918 0.042 Uiso 1 1 calc R U . . .
C1 C 0.83746(16) 0.64212(13) 0.80651(13) 0.0210(6) Uani 1 1 d . . . . .
C8A C 0.52349(18) 0.56497(15) 0.83753(14) 0.0266(6) Uani 1 1 d . . . . .
C18A C 0.6930(3) 0.52588(19) 1.08941(19) 0.0490(10) Uani 1 1 d . . . . .
H18A H 0.6879 0.4957 1.1193 0.059 Uiso 1 1 calc R U . . .
C39A C 0.2474(2) 0.7684(2) 0.8824(2) 0.0509(11) Uani 1 1 d . . . . .
H39A H 0.2139 0.7912 0.9050 0.061 Uiso 1 1 calc R U . . .
C40A C 0.2342(2) 0.7574(2) 0.8225(2) 0.0568(12) Uani 1 1 d . . . . .
H40A H 0.1916 0.7723 0.8045 0.068 Uiso 1 1 calc R U . . .
C17A C 0.7598(2) 0.5402(2) 1.0682(2) 0.0544(12) Uani 1 1 d . . . . .
H17A H 0.8010 0.5200 1.0835 0.065 Uiso 1 1 calc R U . . .
C16A C 0.7672(2) 0.5839(2) 1.02467(19) 0.0522(12) Uani 1 1 d . . . . .
H16A H 0.8135 0.5939 1.0101 0.063 Uiso 1 1 calc R U . . .
C31A C 0.4951(3) 0.80565(16) 0.87133(17) 0.0405(9) Uani 1 1 d . . . . .
H31A H 0.4437 0.8084 0.8607 0.049 Uiso 1 1 calc R U . . .
H31B H 0.5234 0.7975 0.8353 0.049 Uiso 1 1 calc R U . . .
C42" C 0.3762(4) 0.6108(3) 0.7183(3) 0.0213(13) Uani 0.495(8) 1 d DG U P A 2
C47" C 0.4111(3) 0.6014(3) 0.6649(3) 0.0409(16) Uani 0.495(8) 1 d G U P A 2
H47" H 0.4551 0.6218 0.6570 0.049 Uiso 0.495(8) 1 calc R U P A 2
C46" C 0.3816(4) 0.5622(4) 0.6232(2) 0.0564(19) Uani 0.495(8) 1 d G U P A 2
H46" H 0.4054 0.5558 0.5867 0.068 Uiso 0.495(8) 1 calc R U P A 2
C45" C 0.3172(4) 0.5324(3) 0.6347(3) 0.053(2) Uani 0.495(8) 1 d G U P A 2
H45" H 0.2970 0.5057 0.6062 0.063 Uiso 0.495(8) 1 calc R U P A 2
C44" C 0.2823(4) 0.5418(3) 0.6881(3) 0.0398(18) Uani 0.495(8) 1 d G U P A 2
H44" H 0.2383 0.5215 0.6960 0.048 Uiso 0.495(8) 1 calc R U P A 2
C43" C 0.3118(4) 0.5810(4) 0.7298(3) 0.0303(12) Uani 0.495(8) 1 d G U P A 2
H43" H 0.2880 0.5874 0.7663 0.036 Uiso 0.495(8) 1 calc R U P A 2
C8 C 0.93061(14) 0.66898(13) 0.71924(12) 0.0206(5) Uani 1 1 d . . . . .
C13 C 0.82496(19) 0.62250(14) 0.87077(15) 0.0286(7) Uani 1 1 d . . . . .
H13C H 0.8404 0.6566 0.8966 0.034 Uiso 1 1 calc R U . . .
H13D H 0.7727 0.6171 0.8766 0.034 Uiso 1 1 calc R U . . .
C14 C 0.8622(2) 0.56419(15) 0.89169(14) 0.0308(7) Uani 1 1 d . . . . .
C15 C 0.9339(2) 0.56546(16) 0.90858(15) 0.0348(8) Uani 1 1 d . . . . .
H15 H 0.9603 0.6026 0.9052 0.042 Uiso 1 1 calc R U . . .
C16 C 0.9674(3) 0.51334(19) 0.93029(17) 0.0482(11) Uani 1 1 d . . . . .
H16 H 1.0166 0.5146 0.9410 0.058 Uiso 1 1 calc R U . . .
C20A C 0.5629(2) 0.55936(16) 0.77856(15) 0.0356(8) Uani 1 1 d D . . . .
H20A H 0.5305 0.5729 0.7466 0.043 Uiso 0.466(4) 1 calc R U P B 1
H20B H 0.6049 0.5872 0.7788 0.043 Uiso 0.466(4) 1 calc R U P B 1
H20C H 0.5937 0.5962 0.7751 0.043 Uiso 0.534(4) 1 calc R U P B 2
H20D H 0.5260 0.5629 0.7475 0.043 Uiso 0.534(4) 1 calc R U P B 2
C1A C 0.53132(16) 0.60442(14) 0.94995(13) 0.0213(6) Uani 1 1 d . . . . .
C17 C 0.9297(3) 0.46074(19) 0.93612(17) 0.0538(13) Uani 1 1 d . . . . .
H17 H 0.9526 0.4254 0.9519 0.065 Uiso 1 1 calc R U . . .
C18 C 0.8587(3) 0.45727(17) 0.91971(19) 0.0511(11) Uani 1 1 d . . . . .
H18 H 0.8330 0.4198 0.9235 0.061 Uiso 1 1 calc R U . . .
C13A C 0.57508(17) 0.63396(15) 0.99992(14) 0.0255(6) Uani 1 1 d . . . . .
H13A H 0.5919 0.6746 0.9860 0.031 Uiso 1 1 calc R U . . .
H13B H 0.5422 0.6413 1.0334 0.031 Uiso 1 1 calc R U . . .
C19 C 0.8249(3) 0.50984(17) 0.89727(18) 0.0425(9) Uani 1 1 d . . . . .
H19 H 0.7760 0.5080 0.8858 0.051 Uiso 1 1 calc R U . . .
C20 C 1.01060(15) 0.67693(14) 0.70422(14) 0.0241(6) Uani 1 1 d . . . . .
H20E H 1.0173 0.7171 0.6847 0.029 Uiso 1 1 calc R U . . .
H20F H 1.0384 0.6776 0.7413 0.029 Uiso 1 1 calc R U . . .
C21 C 1.04054(16) 0.62744(16) 0.66485(16) 0.0303(7) Uani 1 1 d . . . . .
C22 C 1.03974(19) 0.63482(19) 0.60407(17) 0.0397(9) Uani 1 1 d . . . . .
H22 H 1.0242 0.6727 0.5878 0.048 Uiso 1 1 calc R U . . .
C23 C 1.0611(2) 0.5882(2) 0.5668(2) 0.0526(11) Uani 1 1 d . . . . .
H23 H 1.0593 0.5937 0.5253 0.063 Uiso 1 1 calc R U . . .
C24 C 1.0848(2) 0.5338(2) 0.5901(2) 0.0594(14) Uani 1 1 d . . . . .
H24 H 1.0998 0.5018 0.5646 0.071 Uiso 1 1 calc R U . . .
C25 C 1.0871(2) 0.5251(2) 0.6515(2) 0.0543(12) Uani 1 1 d . . . . .
H25 H 1.1029 0.4872 0.6675 0.065 Uiso 1 1 calc R U . . .
C26 C 1.06569(19) 0.57319(17) 0.68859(19) 0.0413(9) Uani 1 1 d . . . . .
H26 H 1.0685 0.5684 0.7301 0.050 Uiso 1 1 calc R U . . .
C28 C 0.77792(14) 0.77997(12) 0.91587(13) 0.0179(5) Uani 1 1 d . . . . .
H28 H 0.7946 0.7491 0.9454 0.021 Uiso 1 1 calc R U . . .
C29 C 0.77023(16) 0.84253(13) 0.94684(13) 0.0227(6) Uani 1 1 d . . . . .
H29C H 0.7200 0.8502 0.9588 0.027 Uiso 1 1 calc R U . . .
H29D H 0.8015 0.8450 0.9819 0.027 Uiso 1 1 calc R U . . .
C30 C 0.79404(17) 0.88758(13) 0.89950(14) 0.0251(6) Uani 1 1 d . . . . .
H30C H 0.8104 0.9268 0.9170 0.030 Uiso 1 1 calc R U . . .
H30D H 0.7549 0.8960 0.8712 0.030 Uiso 1 1 calc R U . . .
C31 C 0.85594(16) 0.85361(13) 0.86993(14) 0.0226(6) Uani 1 1 d . . . . .
H31C H 0.8629 0.8685 0.8292 0.027 Uiso 1 1 calc R U . . .
H31D H 0.9010 0.8597 0.8922 0.027 Uiso 1 1 calc R U . . .
C32 C 0.70714(15) 0.75843(13) 0.89055(13) 0.0207(5) Uani 1 1 d . . . . .
C21" C 0.6114(3) 0.5024(2) 0.7615(3) 0.0317(14) Uani 0.534(4) 1 d DG U P B 2
C26" C 0.6729(3) 0.4863(3) 0.7926(2) 0.0489(18) Uani 0.534(4) 1 d G U P B 2
H26" H 0.6869 0.5095 0.8261 0.059 Uiso 0.534(4) 1 calc R U P B 2
C25" C 0.7137(3) 0.4364(3) 0.7746(3) 0.068(2) Uani 0.534(4) 1 d G U P B 2
H25" H 0.7557 0.4254 0.7958 0.082 Uiso 0.534(4) 1 calc R U P B 2
C24" C 0.6931(4) 0.4025(3) 0.7256(3) 0.073(2) Uani 0.534(4) 1 d G U P B 2
H24" H 0.7211 0.3683 0.7133 0.087 Uiso 0.534(4) 1 calc R U P B 2
C23" C 0.6317(4) 0.4186(3) 0.6946(3) 0.075(2) Uani 0.534(4) 1 d G U P B 2
H23" H 0.6177 0.3954 0.6611 0.090 Uiso 0.534(4) 1 calc R U P B 2
C22" C 0.5909(3) 0.4685(3) 0.7125(3) 0.0591(17) Uani 0.534(4) 1 d G U P B 2
H22" H 0.5489 0.4795 0.6913 0.071 Uiso 0.534(4) 1 calc R U P B 2
C36 C 0.82172(15) 0.85288(13) 0.71005(14) 0.0222(6) Uani 1 1 d . . . . .
C37 C 0.77665(16) 0.82450(13) 0.75131(12) 0.0207(6) Uani 1 1 d . . . . .
C38 C 0.71181(16) 0.85488(14) 0.76354(13) 0.0241(6) Uani 1 1 d . . . . .
H38 H 0.6791 0.8373 0.7908 0.029 Uiso 1 1 calc R U . . .
C39 C 0.6948(2) 0.91033(16) 0.73631(14) 0.0320(7) Uani 1 1 d . . . . .
H39 H 0.6507 0.9299 0.7456 0.038 Uiso 1 1 calc R U . . .
C40 C 0.7407(2) 0.93751(16) 0.69604(15) 0.0360(8) Uani 1 1 d . . . . .
H40 H 0.7281 0.9750 0.6775 0.043 Uiso 1 1 calc R U . . .
C41 C 0.8056(2) 0.90909(14) 0.68317(13) 0.0301(7) Uani 1 1 d . . . . .
H41 H 0.8385 0.9275 0.6566 0.036 Uiso 1 1 calc R U . . .
C42 C 0.9149(2) 0.81325(15) 0.61282(14) 0.0315(7) Uani 1 1 d . . . . .
C43 C 0.8560(2) 0.80978(18) 0.57566(16) 0.0418(9) Uani 1 1 d . . . . .
H43 H 0.8089 0.8121 0.5913 0.050 Uiso 1 1 calc R U . . .
C44 C 0.8663(3) 0.8029(2) 0.51537(18) 0.0541(12) Uani 1 1 d . . . . .
H44 H 0.8259 0.8012 0.4900 0.065 Uiso 1 1 calc R U . . .
C45 C 0.9339(4) 0.7985(2) 0.4922(2) 0.0649(16) Uani 1 1 d . . . . .
H45 H 0.9402 0.7935 0.4510 0.078 Uiso 1 1 calc R U . . .
C46 C 0.9922(3) 0.8014(2) 0.5285(2) 0.0569(13) Uani 1 1 d . . . . .
H46 H 1.0389 0.7979 0.5123 0.068 Uiso 1 1 calc R U . . .
C47 C 0.9842(2) 0.80935(17) 0.58881(19) 0.0443(10) Uani 1 1 d . . . . .
H47 H 1.0252 0.8121 0.6135 0.053 Uiso 1 1 calc R U . . .
C48 C 0.97806(17) 0.85150(14) 0.72458(15) 0.0279(7) Uani 1 1 d . . . . .
C49 C 1.0013(2) 0.90649(16) 0.69856(17) 0.0373(8) Uani 1 1 d . . . . .
H49 H 0.9796 0.9208 0.6633 0.045 Uiso 1 1 calc R U . . .
C50 C 1.0559(2) 0.93949(17) 0.72459(18) 0.0422(9) Uani 1 1 d . . . . .
H50 H 1.0721 0.9767 0.7073 0.051 Uiso 1 1 calc R U . . .
C51 C 1.0869(2) 0.91845(17) 0.77565(18) 0.0393(9) Uani 1 1 d . . . . .
H51 H 1.1239 0.9417 0.7937 0.047 Uiso 1 1 calc R U . . .
C52 C 1.06499(18) 0.86391(16) 0.80119(17) 0.0345(8) Uani 1 1 d . . . . .
H52 H 1.0875 0.8495 0.8361 0.041 Uiso 1 1 calc R U . . .
C53 C 1.01032(16) 0.83073(16) 0.77562(15) 0.0303(7) Uani 1 1 d . . . . .
H53 H 0.9947 0.7935 0.7931 0.036 Uiso 1 1 calc R U . . .
C48" C 0.4736(3) 0.7108(2) 0.7340(2) 0.0249(14) Uani 0.531(4) 1 d DG U P A 2
C53" C 0.5463(3) 0.7151(3) 0.7468(3) 0.0261(11) Uani 0.531(4) 1 d G U P A 2
H53" H 0.5665 0.6905 0.7771 0.031 Uiso 0.531(4) 1 calc R U P A 2
C52" C 0.5895(2) 0.7555(3) 0.7154(3) 0.0353(11) Uani 0.531(4) 1 d G U P A 2
H52" H 0.6392 0.7584 0.7242 0.042 Uiso 0.531(4) 1 calc R U P A 2
C51" C 0.5601(2) 0.7916(2) 0.6712(2) 0.0397(13) Uani 0.531(4) 1 d G U P A 2
H51" H 0.5896 0.8192 0.6497 0.048 Uiso 0.531(4) 1 calc R U P A 2
C50" C 0.4874(3) 0.7873(2) 0.6583(2) 0.0473(14) Uani 0.531(4) 1 d G U P A 2
H50" H 0.4672 0.8120 0.6281 0.057 Uiso 0.531(4) 1 calc R U P A 2
C49" C 0.4442(2) 0.7469(2) 0.6897(2) 0.0390(12) Uani 0.531(4) 1 d G U P A 2
H49" H 0.3945 0.7440 0.6809 0.047 Uiso 0.531(4) 1 calc R U P A 2
B7A B 0.4538(2) 0.61551(15) 0.84078(14) 0.0229(7) Uani 1 1 d . . . . .
B3A B 0.53792(18) 0.63067(15) 0.87867(14) 0.0201(6) Uani 1 1 d . . . . .
H3A H 0.5750 0.6592 0.8636 0.024 Uiso 1 1 d R U . . .
B6A B 0.44218(19) 0.58358(16) 0.96169(16) 0.0255(7) Uani 1 1 d . . . . .
H6A H 0.4199 0.5849 0.9999 0.031 Uiso 1 1 d R U . . .
B4A B 0.5724(2) 0.55745(16) 0.90121(16) 0.0255(7) Uani 1 1 d . . . . .
H4A H 0.6305 0.5481 0.9036 0.031 Uiso 1 1 d R U . . .
B12A B 0.4381(2) 0.53646(17) 0.84459(18) 0.0335(9) Uani 1 1 d . . . . .
H12A H 0.4112 0.5131 0.8112 0.040 Uiso 1 1 d R U . . .
B10A B 0.4287(2) 0.51506(18) 0.92045(19) 0.0339(9) Uani 1 1 d . . . . .
H10A H 0.4025 0.4798 0.9229 0.041 Uiso 1 1 d R U . . .
B9A B 0.5096(2) 0.50052(17) 0.88103(17) 0.0310(8) Uani 1 1 d . . . . .
H9A H 0.5336 0.4576 0.8611 0.037 Uiso 1 1 d R U . . .
B3 B 0.90072(16) 0.69519(14) 0.78799(15) 0.0190(6) Uani 1 1 d . . . . .
H3 H 0.9427 0.7113 0.8162 0.023 Uiso 1 1 d R U . . .
B4 B 0.91140(19) 0.61478(15) 0.77099(16) 0.0235(7) Uani 1 1 d . . . . .
H4 H 0.9516 0.5920 0.7949 0.028 Uiso 1 1 d R U . . .
B5 B 0.8252(2) 0.58692(17) 0.75419(17) 0.0264(7) Uani 1 1 d . . . . .
H5 H 0.8057 0.5457 0.7693 0.032 Uiso 1 1 d R U . . .
B6 B 0.76561(19) 0.65172(15) 0.75885(16) 0.0227(7) Uani 1 1 d . . . . .
H6 H 0.7150 0.6410 0.7703 0.027 Uiso 1 1 d R U . . .
B7 B 0.87563(17) 0.73162(15) 0.71908(15) 0.0211(6) Uani 1 1 d . . . . .
B9 B 0.88622(19) 0.60199(16) 0.69717(16) 0.0250(7) Uani 1 1 d . . . . .
H9 H 0.9066 0.5685 0.6685 0.030 Uiso 1 1 d R U . . .
B10 B 0.7958(2) 0.62371(16) 0.68927(16) 0.0260(7) Uani 1 1 d . . . . .
H10 H 0.7687 0.6022 0.6567 0.031 Uiso 1 1 d R U . . .
B11 B 0.78800(18) 0.70497(15) 0.69981(15) 0.0223(7) Uani 1 1 d . . . . .
H11 H 0.7500 0.7296 0.6769 0.027 Uiso 1 1 d R U . . .
B12 B 0.86572(18) 0.67340(17) 0.66500(15) 0.0243(7) Uani 1 1 d . . . . .
H12 H 0.8828 0.6783 0.6227 0.029 Uiso 1 1 d R U . . .
B11A B 0.3910(2) 0.58538(17) 0.89367(18) 0.0299(8) Uani 1 1 d . . . . .
H11A H 0.3284 0.5851 0.8940 0.036 Uiso 1 1 d R U . . .
B5A B 0.5127(2) 0.52828(17) 0.95423(16) 0.0277(7) Uani 1 1 d . . . . .
H5A H 0.5339 0.5000 0.9880 0.033 Uiso 1 1 d R U . . .

loop_
_atom_site_aniso_label
_atom_site_aniso_U_11
_atom_site_aniso_U_22
_atom_site_aniso_U_33
_atom_site_aniso_U_23
_atom_site_aniso_U_13
_atom_site_aniso_U_12
Rh2 0.01396(9) 0.01507(9) 0.02040(10) 0.00035(8) 0.00081(8) 0.00091(8)
Rh2A 0.01610(10) 0.02089(11) 0.02218(10) 0.00602(8) -0.00049(9) -0.00371(9)
P35A 0.0270(4) 0.0271(4) 0.0286(4) 0.0093(3) -0.0119(3) -0.0126(3)
P35 0.0230(4) 0.0189(4) 0.0223(3) -0.0003(3) 0.0057(3) 0.0014(3)
O33A 0.0224(11) 0.0262(11) 0.0257(11) 0.0026(9) 0.0051(9) -0.0025(9)
O34A 0.0313(12) 0.0314(12) 0.0291(11) -0.0008(9) 0.0109(10) -0.0022(10)
O33 0.0165(9) 0.0225(10) 0.0253(10) -0.0002(8) 0.0016(8) 0.0006(9)
O34 0.0257(11) 0.0453(14) 0.0316(12) -0.0103(11) 0.0110(9) -0.0123(11)
N27A 0.0255(12) 0.0223(12) 0.0225(11) 0.0014(10) 0.0055(10) -0.0044(10)
N27 0.0130(11) 0.0187(11) 0.0215(12) -0.0003(9) 0.0000(9) -0.0001(9)
C30A 0.050(2) 0.0260(17) 0.0351(19) 0.0023(13) 0.0012(16) -0.0046(15)
C48A 0.027(2) 0.022(2) 0.025(2) 0.003(2) -0.0031(18) -0.0096(19)
C53A 0.027(2) 0.0277(16) 0.024(3) 0.0017(15) -0.0027(18) -0.0039(15)
C52A 0.033(2) 0.037(2) 0.037(2) 0.001(2) -0.001(2) -0.0098(19)
C51A 0.035(3) 0.040(3) 0.044(3) 0.011(2) 0.008(2) -0.007(2)
C50A 0.045(3) 0.048(3) 0.049(3) 0.021(2) -0.004(2) -0.006(2)
C49A 0.033(2) 0.035(3) 0.048(3) 0.0189(18) -0.009(2) -0.004(2)
C42A 0.022(3) 0.018(3) 0.0237(18) -0.0018(16) -0.0079(17) 0.002(2)
C47A 0.038(3) 0.048(4) 0.037(2) -0.004(3) -0.004(3) -0.007(3)
C46A 0.059(4) 0.071(4) 0.040(2) -0.009(3) -0.007(3) -0.013(3)
C45A 0.058(4) 0.052(4) 0.048(3) -0.004(3) -0.020(3) -0.015(3)
C44A 0.044(3) 0.035(3) 0.041(3) 0.005(2) -0.014(2) -0.016(3)
C43A 0.030(2) 0.028(3) 0.033(2) 0.0020(18) -0.0042(18) -0.001(2)
C15A 0.0265(17) 0.055(2) 0.0261(16) 0.0009(14) -0.0007(13) -0.0050(16)
C28A 0.0199(14) 0.0231(15) 0.0290(16) -0.0040(12) 0.0066(12) -0.0030(12)
C37A 0.0210(15) 0.0257(16) 0.0388(18) 0.0134(13) -0.0054(13) -0.0023(12)
C36A 0.0295(17) 0.0261(16) 0.0381(18) 0.0077(13) -0.0085(14) -0.0055(13)
C19A 0.0319(18) 0.0399(19) 0.0276(17) 0.0052(14) 0.0001(13) 0.0013(15)
C38A 0.0277(16) 0.042(2) 0.0419(19) 0.0085(15) -0.0044(14) -0.0004(15)
C32A 0.0196(13) 0.0253(14) 0.0295(14) 0.0064(12) 0.0030(12) 0.0007(13)
C14A 0.0241(15) 0.0278(16) 0.0188(14) -0.0007(11) -0.0026(11) 0.0037(12)
C21A 0.037(4) 0.0265(18) 0.032(2) -0.0036(15) 0.001(2) -0.007(2)
C22A 0.068(3) 0.054(3) 0.055(3) -0.019(3) -0.006(3) -0.005(3)
C23A 0.091(4) 0.061(4) 0.072(4) -0.027(3) 0.002(3) -0.003(3)
C24A 0.083(4) 0.051(3) 0.084(4) -0.014(3) 0.018(3) -0.002(3)
C25A 0.059(4) 0.065(3) 0.081(4) -0.009(3) 0.009(3) 0.008(3)
C26A 0.044(3) 0.052(3) 0.051(4) -0.012(3) 0.004(3) 0.007(2)
C41A 0.041(2) 0.043(2) 0.052(2) 0.0086(18) -0.0229(19) 0.0038(16)
C29A 0.050(2) 0.0221(16) 0.0339(18) -0.0009(13) 0.0146(16) 0.0003(15)
C1 0.0194(13) 0.0170(13) 0.0266(15) 0.0005(11) 0.0000(11) 0.0006(11)
C8A 0.0339(17) 0.0231(15) 0.0229(15) -0.0006(11) -0.0066(13) -0.0050(13)
C18A 0.056(3) 0.045(2) 0.046(2) 0.0041(18) -0.016(2) 0.012(2)
C39A 0.036(2) 0.051(3) 0.065(3) 0.006(2) -0.0053(19) 0.0157(19)
C40A 0.045(2) 0.047(2) 0.079(3) 0.009(2) -0.033(2) 0.007(2)
C17A 0.036(2) 0.078(3) 0.050(3) -0.010(2) -0.0157(18) 0.034(2)
C16A 0.0252(19) 0.091(4) 0.041(2) -0.014(2) -0.0056(16) 0.007(2)
C31A 0.064(3) 0.0235(17) 0.0340(19) 0.0099(14) -0.0021(18) -0.0087(17)
C42" 0.022(3) 0.018(3) 0.0237(18) -0.0018(16) -0.0079(17) 0.002(2)
C47" 0.038(3) 0.048(4) 0.037(2) -0.004(3) -0.004(3) -0.007(3)
C46" 0.059(4) 0.071(4) 0.040(2) -0.009(3) -0.007(3) -0.013(3)
C45" 0.058(4) 0.052(4) 0.048(3) -0.004(3) -0.020(3) -0.015(3)
C44" 0.044(3) 0.035(3) 0.041(3) 0.005(2) -0.014(2) -0.016(3)
C43" 0.030(2) 0.028(3) 0.033(2) 0.0020(18) -0.0042(18) -0.001(2)
C8 0.0192(13) 0.0199(13) 0.0227(13) -0.0012(11) 0.0016(10) 0.0018(10)
C13 0.0296(17) 0.0197(15) 0.0366(18) 0.0042(13) 0.0042(14) 0.0022(12)
C14 0.047(2) 0.0217(15) 0.0241(15) 0.0045(12) 0.0082(14) 0.0052(14)
C15 0.046(2) 0.0314(17) 0.0271(17) 0.0013(13) -0.0006(15) 0.0088(15)
C16 0.069(3) 0.041(2) 0.034(2) -0.0005(16) -0.0027(18) 0.022(2)
C20A 0.049(2) 0.0319(17) 0.0256(16) -0.0065(13) -0.0008(15) -0.0053(16)
C1A 0.0205(14) 0.0235(15) 0.0199(14) 0.0022(11) -0.0018(11) -0.0020(11)
C17 0.096(4) 0.033(2) 0.033(2) -0.0025(15) -0.007(2) 0.022(2)
C18 0.092(4) 0.0222(17) 0.039(2) 0.0081(15) 0.003(2) 0.0030(19)
C13A 0.0261(15) 0.0284(15) 0.0219(15) -0.0053(11) -0.0047(11) 0.0039(12)
C19 0.058(3) 0.0249(17) 0.045(2) 0.0046(15) 0.0066(18) -0.0021(16)
C20 0.0204(13) 0.0244(15) 0.0275(15) -0.0071(12) 0.0005(11) 0.0004(11)
C21 0.0160(15) 0.0300(17) 0.0449(19) -0.0140(14) 0.0015(13) 0.0054(12)
C22 0.0289(19) 0.046(2) 0.044(2) -0.0150(16) 0.0080(15) 0.0025(16)
C23 0.037(2) 0.067(3) 0.054(3) -0.033(2) 0.0037(19) -0.001(2)
C24 0.036(2) 0.062(3) 0.080(3) -0.046(3) -0.017(2) 0.018(2)
C25 0.038(2) 0.047(2) 0.078(3) -0.030(2) -0.020(2) 0.0256(19)
C26 0.0314(19) 0.037(2) 0.055(2) -0.0161(17) -0.0055(16) 0.0119(15)
C28 0.0149(12) 0.0187(12) 0.0200(12) 0.0008(10) 0.0014(11) -0.0007(10)
C29 0.0207(14) 0.0227(15) 0.0246(14) -0.0046(11) -0.0014(11) -0.0001(11)
C30 0.0245(15) 0.0169(13) 0.0338(16) -0.0008(11) -0.0043(13) 0.0013(12)
C31 0.0205(14) 0.0193(14) 0.0279(15) 0.0011(11) 0.0016(12) -0.0051(11)
C32 0.0180(13) 0.0150(12) 0.0291(14) -0.0007(10) 0.0029(11) -0.0011(11)
C21" 0.037(4) 0.0265(18) 0.032(2) -0.0036(15) 0.001(2) -0.007(2)
C26" 0.044(3) 0.052(3) 0.051(4) -0.012(3) 0.004(3) 0.007(2)
C25" 0.059(4) 0.065(3) 0.081(4) -0.009(3) 0.009(3) 0.008(3)
C24" 0.083(4) 0.051(3) 0.084(4) -0.014(3) 0.018(3) -0.002(3)
C23" 0.091(4) 0.061(4) 0.072(4) -0.027(3) 0.002(3) -0.003(3)
C22" 0.068(3) 0.054(3) 0.055(3) -0.019(3) -0.006(3) -0.005(3)
C36 0.0243(14) 0.0209(13) 0.0215(13) 0.0005(11) 0.0040(12) 0.0058(11)
C37 0.0226(14) 0.0179(13) 0.0217(13) 0.0010(11) -0.0011(11) 0.0037(11)
C38 0.0235(15) 0.0264(15) 0.0222(14) 0.0022(11) 0.0022(11) 0.0055(12)
C39 0.0339(17) 0.0332(17) 0.0289(16) 0.0034(13) 0.0004(14) 0.0157(15)
C40 0.050(2) 0.0275(17) 0.0304(17) 0.0077(13) 0.0003(15) 0.0186(16)
C41 0.0420(19) 0.0244(15) 0.0238(15) 0.0076(11) 0.0095(14) 0.0063(15)
C42 0.047(2) 0.0225(15) 0.0250(15) -0.0018(12) 0.0125(14) -0.0020(14)
C43 0.057(2) 0.042(2) 0.0268(18) 0.0090(15) 0.0027(17) 0.0033(18)
C44 0.081(3) 0.056(3) 0.0259(19) 0.0009(17) 0.000(2) 0.006(2)
C45 0.115(5) 0.047(3) 0.033(2) 0.0022(18) 0.023(3) -0.008(3)
C46 0.076(3) 0.039(2) 0.056(3) -0.0039(19) 0.045(3) -0.006(2)
C47 0.057(2) 0.0284(18) 0.048(2) -0.0056(16) 0.030(2) -0.0092(16)
C48 0.0244(15) 0.0195(14) 0.0398(19) -0.0048(12) 0.0081(13) 0.0011(12)
C49 0.045(2) 0.0249(16) 0.042(2) -0.0009(14) 0.0044(16) -0.0081(15)
C50 0.047(2) 0.0281(17) 0.051(2) -0.0016(15) 0.0077(19) -0.0177(17)
C51 0.0318(18) 0.0351(19) 0.051(2) -0.0127(16) 0.0082(16) -0.0115(15)
C52 0.0257(17) 0.0307(17) 0.047(2) -0.0025(14) -0.0023(14) 0.0010(13)
C53 0.0199(14) 0.0247(15) 0.046(2) -0.0030(14) 0.0016(13) 0.0008(12)
C48" 0.027(2) 0.022(2) 0.025(2) 0.003(2) -0.0031(18) -0.0096(19)
C53" 0.027(2) 0.0277(16) 0.024(3) 0.0017(15) -0.0027(18) -0.0039(15)
C52" 0.033(2) 0.037(2) 0.037(2) 0.001(2) -0.001(2) -0.0098(19)
C51" 0.035(3) 0.040(3) 0.044(3) 0.011(2) 0.008(2) -0.007(2)
C50" 0.045(3) 0.048(3) 0.049(3) 0.021(2) -0.004(2) -0.006(2)
C49" 0.033(2) 0.035(3) 0.048(3) 0.0189(18) -0.009(2) -0.004(2)
B7A 0.0262(17) 0.0216(15) 0.0207(15) 0.0045(12) -0.0077(13) -0.0085(14)
B3A 0.0201(16) 0.0208(15) 0.0193(15) -0.0003(11) -0.0016(12) -0.0027(12)
B6A 0.0198(16) 0.0274(17) 0.0294(17) 0.0135(13) -0.0024(14) -0.0032(14)
B4A 0.0271(18) 0.0235(16) 0.0260(17) -0.0030(13) -0.0066(13) 0.0001(13)
B12A 0.040(2) 0.0233(17) 0.037(2) 0.0075(14) -0.0133(17) -0.0140(16)
B10A 0.039(2) 0.0229(17) 0.040(2) 0.0113(16) -0.0090(17) -0.0098(15)
B9A 0.045(2) 0.0195(16) 0.0285(19) 0.0045(13) -0.0107(16) -0.0027(16)
B3 0.0159(13) 0.0165(13) 0.0246(15) -0.0007(12) 0.0022(13) 0.0023(11)
B4 0.0225(16) 0.0183(15) 0.0298(17) -0.0017(12) -0.0008(13) 0.0067(13)
B5 0.0249(17) 0.0204(16) 0.0339(19) -0.0032(14) 0.0011(14) 0.0029(13)
B6 0.0201(16) 0.0164(15) 0.0318(18) -0.0023(12) 0.0008(13) -0.0008(12)
B7 0.0223(15) 0.0174(15) 0.0235(16) -0.0020(12) 0.0006(12) 0.0011(12)
B9 0.0229(16) 0.0187(16) 0.0333(19) -0.0075(13) -0.0022(13) 0.0044(13)
B10 0.0227(17) 0.0229(16) 0.0324(17) -0.0041(13) -0.0026(15) -0.0008(14)
B11 0.0203(16) 0.0200(15) 0.0267(17) -0.0047(12) -0.0011(12) 0.0020(12)
B12 0.0237(16) 0.0232(16) 0.0261(16) -0.0065(13) 0.0010(13) 0.0049(14)
B11A 0.0248(18) 0.0242(17) 0.041(2) 0.0177(15) -0.0076(15) -0.0101(14)
B5A 0.0330(19) 0.0232(17) 0.0269(17) 0.0066(13) -0.0064(15) -0.0046(14)

loop_
_atom_type_symbol
_atom_type_description
_atom_type_scat_dispersion_real
_atom_type_scat_dispersion_imag
_atom_type_scat_source
C C 0.0033 0.0016 'International Tables Vol C Tables 4.2.6.8 and 6.1.1.4'
H H 0.0000 0.0000 'International Tables Vol C Tables 4.2.6.8 and 6.1.1.4'
B B 0.0013 0.0007 'International Tables Vol C Tables 4.2.6.8 and 6.1.1.4'
N N 0.0061 0.0033 'International Tables Vol C Tables 4.2.6.8 and 6.1.1.4'
O O 0.0106 0.0060 'International Tables Vol C Tables 4.2.6.8 and 6.1.1.4'
P P 0.1023 0.0942 'International Tables Vol C Tables 4.2.6.8 and 6.1.1.4'
Rh Rh -1.1178 0.9187 'International Tables Vol C Tables 4.2.6.8 and 6.1.1.4'

loop_
_geom_angle_atom_site_label_1
_geom_angle_atom_site_label_2
_geom_angle_atom_site_label_3
_geom_angle
_geom_angle_site_symmetry_1
_geom_angle_site_symmetry_3
_geom_angle_publ_flag
O33 Rh2 N27 78.47(8) . . ?
O33 Rh2 C1 101.09(9) . . ?
O33 Rh2 B6 85.60(11) . . ?
O33 Rh2 B7 161.55(10) . . ?
O33 Rh2 B11 112.69(10) . . ?
N27 Rh2 C1 101.60(10) . . ?
C37 Rh2 O33 89.49(10) . . ?
C37 Rh2 N27 90.15(10) . . ?
C37 Rh2 C1 165.49(11) . . ?
C37 Rh2 B3 127.63(12) . . ?
C37 Rh2 B6 126.54(12) . . ?
C37 Rh2 B7 85.48(12) . . ?
C37 Rh2 B11 84.80(12) . . ?
B3 Rh2 O33 140.93(11) . . ?
B3 Rh2 N27 88.57(11) . . ?
B3 Rh2 C1 45.42(11) . . ?
B3 Rh2 B6 81.05(13) . . ?
B3 Rh2 B7 51.04(13) . . ?
B3 Rh2 B11 85.62(13) . . ?
B6 Rh2 N27 139.91(11) . . ?
B6 Rh2 C1 45.78(12) . . ?
B6 Rh2 B11 49.62(13) . . ?
B7 Rh2 N27 119.22(11) . . ?
B7 Rh2 C1 81.37(12) . . ?
B7 Rh2 B6 83.20(13) . . ?
B7 Rh2 B11 49.21(13) . . ?
B11 Rh2 N27 167.63(11) . . ?
B11 Rh2 C1 81.98(12) . . ?
O33A Rh2A N27A 77.78(9) . . ?
O33A Rh2A C1A 99.18(10) . . ?
O33A Rh2A B6A 86.92(12) . . ?
O33A Rh2A B11A 116.05(12) . . ?
N27A Rh2A C1A 100.87(10) . . ?
N27A Rh2A B11A 165.39(12) . . ?
C37A Rh2A O33A 89.74(12) . . ?
C37A Rh2A N27A 91.56(11) . . ?
C37A Rh2A C1A 165.97(12) . . ?
C37A Rh2A B7A 86.75(14) . . ?
C37A Rh2A B3A 129.52(13) . . ?
C37A Rh2A B6A 124.31(13) . . ?
C37A Rh2A B11A 84.14(13) . . ?
B7A Rh2A O33A 165.20(11) . . ?
B7A Rh2A N27A 116.66(11) . . ?
B7A Rh2A C1A 81.89(12) . . ?
B7A Rh2A B6A 83.23(13) . . ?
B7A Rh2A B11A 49.28(14) . . ?
B3A Rh2A O33A 138.18(11) . . ?
B3A Rh2A N27A 86.27(11) . . ?
B3A Rh2A C1A 46.10(11) . . ?
B3A Rh2A B7A 50.97(13) . . ?
B3A Rh2A B6A 81.73(14) . . ?
B3A Rh2A B11A 85.75(14) . . ?
B6A Rh2A N27A 141.06(12) . . ?
B6A Rh2A C1A 46.24(12) . . ?
B6A Rh2A B11A 49.24(13) . . ?
B11A Rh2A C1A 82.22(12) . . ?
C48A P35A B7A 119.0(2) . . ?
C42A P35A C48A 111.3(3) . . ?
C42A P35A C36A 102.4(3) . . ?
C42A P35A B7A 119.1(3) . . ?
C36A P35A C48A 101.8(2) . . ?
C36A P35A C42" 114.1(3) . . ?
C36A P35A C48" 114.5(2) . . ?
C36A P35A B7A 98.83(16) . . ?
C42" P35A B7A 111.6(3) . . ?
C48" P35A C42" 101.2(3) . . ?
C48" P35A B7A 117.4(2) . . ?
C36 P35 C42 109.64(16) . . ?
C36 P35 C48 108.75(14) . . ?
C36 P35 B7 99.15(14) . . ?
C42 P35 C48 107.52(17) . . ?
C42 P35 B7 111.55(15) . . ?
C48 P35 B7 119.71(15) . . ?
C32A O33A Rh2A 118.61(19) . . ?
C32 O33 Rh2 117.64(18) . . ?
Rh2A N27A H27A 112.8 . . ?
C28A N27A Rh2A 111.42(17) . . ?
C28A N27A H27A 101.8 . . ?
C28A N27A C31A 107.0(3) . . ?
C31A N27A Rh2A 122.5(2) . . ?
C31A N27A H27A 98.9 . . ?
Rh2 N27 H27 105.2 . . ?
C28 N27 Rh2 109.69(16) . . ?
C28 N27 H27 111.0 . . ?
C28 N27 C31 107.0(2) . . ?
C31 N27 Rh2 121.14(18) . . ?
C31 N27 H27 102.5 . . ?
H30A C30A H30B 109.3 . . ?
C29A C30A H30A 111.5 . . ?
C29A C30A H30B 111.5 . . ?
C29A C30A C31A 101.2(3) . . ?
C31A C30A H30A 111.5 . . ?
C31A C30A H30B 111.5 . . ?
C53A C48A P35A 120.4(3) . . ?
C53A C48A C49A 120.0 . . ?
C49A C48A P35A 119.5(3) . . ?
C48A C53A H53A 120.0 . . ?
C52A C53A C48A 120.0 . . ?
C52A C53A H53A 120.0 . . ?
C53A C52A H52A 120.0 . . ?
C53A C52A C51A 120.0 . . ?
C51A C52A H52A 120.0 . . ?
C52A C51A H51A 120.0 . . ?
C50A C51A C52A 120.0 . . ?
C50A C51A H51A 120.0 . . ?
C51A C50A H50A 120.0 . . ?
C51A C50A C49A 120.0 . . ?
C49A C50A H50A 120.0 . . ?
C48A C49A H49A 120.0 . . ?
C50A C49A C48A 120.0 . . ?
C50A C49A H49A 120.0 . . ?
C47A C42A P35A 118.8(4) . . ?
C47A C42A C43A 120.0 . . ?
C43A C42A P35A 120.9(4) . . ?
C42A C47A H47A 120.0 . . ?
C42A C47A C46A 120.0 . . ?
C46A C47A H47A 120.0 . . ?
C47A C46A H46A 120.0 . . ?
C47A C46A C45A 120.0 . . ?
C45A C46A H46A 120.0 . . ?
C46A C45A H45A 120.0 . . ?
C44A C45A C46A 120.0 . . ?
C44A C45A H45A 120.0 . . ?
C45A C44A H44A 120.0 . . ?
C43A C44A C45A 120.0 . . ?
C43A C44A H44A 120.0 . . ?
C42A C43A H43A 120.0 . . ?
C44A C43A C42A 120.0 . . ?
C44A C43A H43A 120.0 . . ?
C14A C15A H15A 119.8 . . ?
C16A C15A H15A 119.8 . . ?
C16A C15A C14A 120.5(4) . . ?
N27A C28A H28A 108.4 . . ?
N27A C28A C32A 112.3(2) . . ?
N27A C28A C29A 105.9(3) . . ?
C32A C28A H28A 108.4 . . ?
C32A C28A C29A 113.3(3) . . ?
C29A C28A H28A 108.4 . . ?
C36A C37A Rh2A 120.7(3) . . ?
C38A C37A Rh2A 123.0(3) . . ?
C38A C37A C36A 116.0(3) . . ?
C37A C36A P35A 115.9(3) . . ?
C41A C36A P35A 121.7(3) . . ?
C41A C36A C37A 122.4(4) . . ?
C14A C19A H19A 119.7 . . ?
C14A C19A C18A 120.6(4) . . ?
C18A C19A H19A 119.7 . . ?
C37A C38A H38A 118.8 . . ?
C39A C38A C37A 122.4(4) . . ?
C39A C38A H38A 118.8 . . ?
O33A C32A C28A 118.1(3) . . ?
O34A C32A O33A 124.0(3) . . ?
O34A C32A C28A 117.9(3) . . ?
C15A C14A C13A 119.8(3) . . ?
C19A C14A C15A 118.5(3) . . ?
C19A C14A C13A 121.6(3) . . ?
C22A C21A C26A 120.0 . . ?
C22A C21A C20A 125.1(5) . . ?
C26A C21A C20A 114.9(5) . . ?
C21A C22A H22A 120.0 . . ?
C23A C22A C21A 120.0 . . ?
C23A C22A H22A 120.0 . . ?
C22A C23A H23A 120.0 . . ?
C22A C23A C24A 120.0 . . ?
C24A C23A H23A 120.0 . . ?
C23A C24A H24A 120.0 . . ?
C25A C24A C23A 120.0 . . ?
C25A C24A H24A 120.0 . . ?
C24A C25A H25A 120.0 . . ?
C26A C25A C24A 120.0 . . ?
C26A C25A H25A 120.0 . . ?
C21A C26A H26A 120.0 . . ?
C25A C26A C21A 120.0 . . ?
C25A C26A H26A 120.0 . . ?
C36A C41A H41A 120.2 . . ?
C40A C41A C36A 119.6(4) . . ?
C40A C41A H41A 120.2 . . ?
C30A C29A C28A 103.1(3) . . ?
C30A C29A H29A 111.1 . . ?
C30A C29A H29B 111.1 . . ?
C28A C29A H29A 111.1 . . ?
C28A C29A H29B 111.1 . . ?
H29A C29A H29B 109.1 . . ?
C13 C1 Rh2 112.56(19) . . ?
C13 C1 B3 121.8(3) . . ?
C13 C1 B4 118.3(2) . . ?
C13 C1 B5 116.4(2) . . ?
C13 C1 B6 120.6(3) . . ?
B3 C1 Rh2 61.52(13) . . ?
B3 C1 B4 63.93(19) . . ?
B3 C1 B5 113.5(2) . . ?
B3 C1 B6 107.4(2) . . ?
B4 C1 Rh2 118.87(19) . . ?
B4 C1 B5 62.1(2) . . ?
B4 C1 B6 111.8(2) . . ?
B5 C1 Rh2 120.0(2) . . ?
B5 C1 B6 63.1(2) . . ?
B6 C1 Rh2 63.22(14) . . ?
C20A C8A B7A 117.1(3) . . ?
C20A C8A B3A 117.6(3) . . ?
C20A C8A B4A 118.3(3) . . ?
C20A C8A B12A 119.8(3) . . ?
C20A C8A B9A 120.3(3) . . ?
B7A C8A B3A 63.94(19) . . ?
B7A C8A B4A 115.4(2) . . ?
B7A C8A B12A 61.5(2) . . ?
B7A C8A B9A 112.6(3) . . ?
B3A C8A B9A 112.6(2) . . ?
B4A C8A B3A 62.71(19) . . ?
B4A C8A B9A 61.5(2) . . ?
B12A C8A B3A 113.2(3) . . ?
B12A C8A B4A 112.3(3) . . ?
B12A C8A B9A 61.0(2) . . ?
C19A C18A H18A 119.9 . . ?
C17A C18A C19A 120.1(4) . . ?
C17A C18A H18A 119.9 . . ?
C38A C39A H39A 119.9 . . ?
C38A C39A C40A 120.1(4) . . ?
C40A C39A H39A 119.9 . . ?
C41A C40A C39A 119.4(4) . . ?
C41A C40A H40A 120.3 . . ?
C39A C40A H40A 120.3 . . ?
C18A C17A H17A 120.1 . . ?
C18A C17A C16A 119.9(4) . . ?
C16A C17A H17A 120.1 . . ?
C15A C16A H16A 119.8 . . ?
C17A C16A C15A 120.4(4) . . ?
C17A C16A H16A 119.8 . . ?
N27A C31A C30A 104.1(3) . . ?
N27A C31A H31A 110.9 . . ?
N27A C31A H31B 110.9 . . ?
C30A C31A H31A 110.9 . . ?
C30A C31A H31B 110.9 . . ?
H31A C31A H31B 108.9 . . ?
C47" C42" P35A 122.6(4) . . ?
C47" C42" C43" 120.0 . . ?
C43" C42" P35A 117.4(4) . . ?
C42" C47" H47" 120.0 . . ?
C46" C47" C42" 120.0 . . ?
C46" C47" H47" 120.0 . . ?
C47" C46" H46" 120.0 . . ?
C47" C46" C45" 120.0 . . ?
C45" C46" H46" 120.0 . . ?
C46" C45" H45" 120.0 . . ?
C46" C45" C44" 120.0 . . ?
C44" C45" H45" 120.0 . . ?
C45" C44" H44" 120.0 . . ?
C43" C44" C45" 120.0 . . ?
C43" C44" H44" 120.0 . . ?
C42" C43" H43" 120.0 . . ?
C44" C43" C42" 120.0 . . ?
C44" C43" H43" 120.0 . . ?
C20 C8 B3 117.9(2) . . ?
C20 C8 B4 115.7(2) . . ?
C20 C8 B7 119.4(2) . . ?
C20 C8 B9 119.2(2) . . ?
C20 C8 B12 120.9(2) . . ?
B4 C8 B3 62.91(18) . . ?
B4 C8 B7 115.4(2) . . ?
B4 C8 B9 61.4(2) . . ?
B4 C8 B12 112.5(2) . . ?
B7 C8 B3 63.30(18) . . ?
B7 C8 B9 112.5(2) . . ?
B7 C8 B12 62.21(18) . . ?
B9 C8 B3 112.1(2) . . ?
B12 C8 B3 113.2(2) . . ?
B12 C8 B9 60.78(19) . . ?
C1 C13 H13C 108.0 . . ?
C1 C13 H13D 108.0 . . ?
H13C C13 H13D 107.2 . . ?
C14 C13 C1 117.3(3) . . ?
C14 C13 H13C 108.0 . . ?
C14 C13 H13D 108.0 . . ?
C15 C14 C13 120.5(3) . . ?
C19 C14 C13 121.0(4) . . ?
C19 C14 C15 118.5(3) . . ?
C14 C15 H15 119.5 . . ?
C16 C15 C14 121.0(4) . . ?
C16 C15 H15 119.5 . . ?
C15 C16 H16 120.1 . . ?
C17 C16 C15 119.7(4) . . ?
C17 C16 H16 120.1 . . ?
C21A C20A C8A 113.2(4) . . ?
C21A C20A H20A 108.9 . . ?
C21A C20A H20B 108.9 . . ?
C8A C20A H20A 108.9 . . ?
C8A C20A H20B 108.9 . . ?
C8A C20A H20C 106.5 . . ?
C8A C20A H20D 106.5 . . ?
C8A C20A C21" 123.4(4) . . ?
H20A C20A H20B 107.8 . . ?
H20C C20A H20D 106.5 . . ?
C21" C20A H20C 106.5 . . ?
C21" C20A H20D 106.5 . . ?
C13A C1A Rh2A 110.11(19) . . ?
C13A C1A B3A 121.1(2) . . ?
C13A C1A B6A 120.1(3) . . ?
C13A C1A B4A 119.7(2) . . ?
C13A C1A B5A 118.3(2) . . ?
B3A C1A Rh2A 61.88(14) . . ?
B3A C1A B6A 107.4(2) . . ?
B6A C1A Rh2A 63.47(14) . . ?
B4A C1A Rh2A 119.12(19) . . ?
B4A C1A B3A 63.43(19) . . ?
B4A C1A B6A 112.0(2) . . ?
B4A C1A B5A 62.5(2) . . ?
B5A C1A Rh2A 120.1(2) . . ?
B5A C1A B3A 113.2(2) . . ?
B5A C1A B6A 62.7(2) . . ?
C16 C17 H17 119.3 . . ?
C16 C17 C18 121.3(4) . . ?
C18 C17 H17 119.3 . . ?
C17 C18 H18 120.5 . . ?
C17 C18 C19 119.0(4) . . ?
C19 C18 H18 120.5 . . ?
C14A C13A C1A 117.9(3) . . ?
C14A C13A H13A 107.8 . . ?
C14A C13A H13B 107.8 . . ?
C1A C13A H13A 107.8 . . ?
C1A C13A H13B 107.8 . . ?
H13A C13A H13B 107.2 . . ?
C14 C19 C18 120.5(4) . . ?
C14 C19 H19 119.8 . . ?
C18 C19 H19 119.8 . . ?
C8 C20 H20E 108.7 . . ?
C8 C20 H20F 108.7 . . ?
H20E C20 H20F 107.6 . . ?
C21 C20 C8 114.2(2) . . ?
C21 C20 H20E 108.7 . . ?
C21 C20 H20F 108.7 . . ?
C22 C21 C20 120.2(3) . . ?
C26 C21 C20 120.4(3) . . ?
C26 C21 C22 119.4(3) . . ?
C21 C22 H22 119.3 . . ?
C23 C22 C21 121.4(4) . . ?
C23 C22 H22 119.3 . . ?
C22 C23 H23 120.3 . . ?
C24 C23 C22 119.5(4) . . ?
C24 C23 H23 120.3 . . ?
C23 C24 H24 119.7 . . ?
C23 C24 C25 120.6(4) . . ?
C25 C24 H24 119.7 . . ?
C24 C25 H25 120.5 . . ?
C26 C25 C24 119.1(4) . . ?
C26 C25 H25 120.5 . . ?
C21 C26 C25 120.1(4) . . ?
C21 C26 H26 120.0 . . ?
C25 C26 H26 120.0 . . ?
N27 C28 H28 108.5 . . ?
N27 C28 C29 106.9(2) . . ?
N27 C28 C32 112.7(2) . . ?
C29 C28 H28 108.5 . . ?
C32 C28 H28 108.5 . . ?
C32 C28 C29 111.5(2) . . ?
C28 C29 H29C 111.2 . . ?
C28 C29 H29D 111.2 . . ?
H29C C29 H29D 109.1 . . ?
C30 C29 C28 102.8(2) . . ?
C30 C29 H29C 111.2 . . ?
C30 C29 H29D 111.2 . . ?
C29 C30 H30C 111.2 . . ?
C29 C30 H30D 111.2 . . ?
C29 C30 C31 102.6(2) . . ?
H30C C30 H30D 109.2 . . ?
C31 C30 H30C 111.2 . . ?
C31 C30 H30D 111.2 . . ?
N27 C31 C30 105.4(2) . . ?
N27 C31 H31C 110.7 . . ?
N27 C31 H31D 110.7 . . ?
C30 C31 H31C 110.7 . . ?
C30 C31 H31D 110.7 . . ?
H31C C31 H31D 108.8 . . ?
O33 C32 C28 118.8(2) . . ?
O34 C32 O33 124.0(3) . . ?
O34 C32 C28 117.1(3) . . ?
C26" C21" C20A 123.0(4) . . ?
C26" C21" C22" 120.0 . . ?
C22" C21" C20A 117.0(4) . . ?
C21" C26" H26" 120.0 . . ?
C25" C26" C21" 120.0 . . ?
C25" C26" H26" 120.0 . . ?
C26" C25" H25" 120.0 . . ?
C26" C25" C24" 120.0 . . ?
C24" C25" H25" 120.0 . . ?
C25" C24" H24" 120.0 . . ?
C25" C24" C23" 120.0 . . ?
C23" C24" H24" 120.0 . . ?
C24" C23" H23" 120.0 . . ?
C22" C23" C24" 120.0 . . ?
C22" C23" H23" 120.0 . . ?
C21" C22" H22" 120.0 . . ?
C23" C22" C21" 120.0 . . ?
C23" C22" H22" 120.0 . . ?
C37 C36 P35 116.1(2) . . ?
C41 C36 P35 120.6(2) . . ?
C41 C36 C37 123.2(3) . . ?
C36 C37 Rh2 122.1(2) . . ?
C36 C37 C38 116.1(3) . . ?
C38 C37 Rh2 121.7(2) . . ?
C37 C38 H38 119.5 . . ?
C39 C38 C37 121.1(3) . . ?
C39 C38 H38 119.5 . . ?
C38 C39 H39 119.3 . . ?
C40 C39 C38 121.5(3) . . ?
C40 C39 H39 119.3 . . ?
C39 C40 H40 120.5 . . ?
C39 C40 C41 119.1(3) . . ?
C41 C40 H40 120.5 . . ?
C36 C41 H41 120.5 . . ?
C40 C41 C36 119.0(3) . . ?
C40 C41 H41 120.5 . . ?
C43 C42 P35 119.9(3) . . ?
C43 C42 C47 119.2(3) . . ?
C47 C42 P35 120.3(3) . . ?
C42 C43 H43 120.1 . . ?
C42 C43 C44 119.7(4) . . ?
C44 C43 H43 120.1 . . ?
C43 C44 H44 119.6 . . ?
C45 C44 C43 120.9(5) . . ?
C45 C44 H44 119.6 . . ?
C44 C45 H45 120.1 . . ?
C46 C45 C44 119.7(4) . . ?
C46 C45 H45 120.1 . . ?
C45 C46 H46 119.4 . . ?
C45 C46 C47 121.1(4) . . ?
C47 C46 H46 119.4 . . ?
C42 C47 H47 120.4 . . ?
C46 C47 C42 119.3(5) . . ?
C46 C47 H47 120.4 . . ?
C49 C48 P35 118.0(3) . . ?
C53 C48 P35 122.1(2) . . ?
C53 C48 C49 119.9(3) . . ?
C48 C49 H49 120.3 . . ?
C50 C49 C48 119.5(4) . . ?
C50 C49 H49 120.3 . . ?
C49 C50 H50 120.1 . . ?
C51 C50 C49 119.9(3) . . ?
C51 C50 H50 120.1 . . ?
C50 C51 H51 119.5 . . ?
C50 C51 C52 121.1(3) . . ?
C52 C51 H51 119.5 . . ?
C51 C52 H52 120.3 . . ?
C53 C52 C51 119.5(4) . . ?
C53 C52 H52 120.3 . . ?
C48 C53 H53 119.9 . . ?
C52 C53 C48 120.2(3) . . ?
C52 C53 H53 119.9 . . ?
C53" C48" P35A 122.0(3) . . ?
C53" C48" C49" 120.0 . . ?
C49" C48" P35A 117.9(3) . . ?
C48" C53" H53" 120.0 . . ?
C52" C53" C48" 120.0 . . ?
C52" C53" H53" 120.0 . . ?
C53" C52" H52" 120.0 . . ?
C51" C52" C53" 120.0 . . ?
C51" C52" H52" 120.0 . . ?
C52" C51" H51" 120.0 . . ?
C52" C51" C50" 120.0 . . ?
C50" C51" H51" 120.0 . . ?
C51" C50" H50" 120.0 . . ?
C51" C50" C49" 120.0 . . ?
C49" C50" H50" 120.0 . . ?
C48" C49" H49" 120.0 . . ?
C50" C49" C48" 120.0 . . ?
C50" C49" H49" 120.0 . . ?
P35A B7A Rh2A 106.89(17) . . ?
C8A B7A Rh2A 117.0(2) . . ?
C8A B7A P35A 127.5(2) . . ?
C8A B7A B3A 58.74(19) . . ?
C8A B7A B12A 59.6(2) . . ?
C8A B7A B11A 106.8(2) . . ?
B3A B7A Rh2A 64.19(14) . . ?
B3A B7A P35A 127.1(2) . . ?
B12A B7A Rh2A 120.7(2) . . ?
B12A B7A P35A 119.2(2) . . ?
B12A B7A B3A 107.4(2) . . ?
B12A B7A B11A 60.0(2) . . ?
B11A B7A Rh2A 67.70(17) . . ?
B11A B7A P35A 115.8(2) . . ?
B11A B7A B3A 108.1(2) . . ?
Rh2A B3A H3A 116.4 . . ?
C8A B3A Rh2A 116.3(2) . . ?
C8A B3A B7A 57.33(19) . . ?
C8A B3A H3A 116.2 . . ?
C8A B3A B4A 58.29(18) . . ?
C1A B3A Rh2A 72.02(16) . . ?
C1A B3A C8A 102.8(2) . . ?
C1A B3A B7A 108.9(2) . . ?
C1A B3A H3A 125.7 . . ?
C1A B3A B4A 57.45(18) . . ?
B7A B3A Rh2A 64.84(16) . . ?
B7A B3A H3A 123.5 . . ?
B4A B3A Rh2A 122.9(2) . . ?
B4A B3A B7A 106.4(2) . . ?
B4A B3A H3A 114.0 . . ?
Rh2A B6A H6A 114.4 . . ?
C1A B6A Rh2A 70.29(15) . . ?
C1A B6A H6A 122.8 . . ?
C1A B6A B10A 105.8(3) . . ?
C1A B6A B11A 111.4(2) . . ?
C1A B6A B5A 57.38(19) . . ?
B10A B6A Rh2A 119.9(2) . . ?
B10A B6A H6A 116.0 . . ?
B10A B6A B11A 59.7(2) . . ?
B10A B6A B5A 59.4(2) . . ?
B11A B6A Rh2A 66.53(15) . . ?
B11A B6A H6A 122.7 . . ?
B5A B6A Rh2A 121.4(2) . . ?
B5A B6A H6A 114.9 . . ?
B5A B6A B11A 108.6(3) . . ?
C8A B4A B3A 59.00(19) . . ?
C8A B4A H4A 125.5 . . ?
C8A B4A B9A 59.78(19) . . ?
C8A B4A B5A 106.0(3) . . ?
C1A B4A C8A 104.7(2) . . ?
C1A B4A B3A 59.12(18) . . ?
C1A B4A H4A 121.5 . . ?
C1A B4A B9A 107.2(3) . . ?
C1A B4A B5A 58.9(2) . . ?
B3A B4A H4A 121.9 . . ?
B9A B4A B3A 108.3(2) . . ?
B9A B4A H4A 122.3 . . ?
B5A B4A B3A 106.9(3) . . ?
B5A B4A H4A 121.4 . . ?
B5A B4A B9A 60.3(2) . . ?
C8A B12A B7A 58.9(2) . . ?
C8A B12A H12A 123.8 . . ?
C8A B12A B10A 106.0(3) . . ?
C8A B12A B9A 60.1(2) . . ?
C8A B12A B11A 107.5(3) . . ?
B7A B12A H12A 121.7 . . ?
B7A B12A B10A 108.6(3) . . ?
B7A B12A B9A 109.6(3) . . ?
B7A B12A B11A 61.5(2) . . ?
B10A B12A H12A 121.7 . . ?
B9A B12A H12A 119.5 . . ?
B9A B12A B10A 60.4(2) . . ?
B9A B12A B11A 110.3(3) . . ?
B11A B12A H12A 120.8 . . ?
B11A B12A B10A 60.3(2) . . ?
B6A B10A B12A 105.9(2) . . ?
B6A B10A H10A 138.6 . . ?
B6A B10A B9A 107.0(3) . . ?
B6A B10A B11A 61.1(2) . . ?
B12A B10A H10A 109.3 . . ?
B9A B10A B12A 58.7(2) . . ?
B9A B10A H10A 109.5 . . ?
B9A B10A B11A 108.2(3) . . ?
B11A B10A B12A 59.4(2) . . ?
B11A B10A H10A 122.2 . . ?
B5A B10A B6A 60.6(2) . . ?
B5A B10A B12A 106.7(3) . . ?
B5A B10A H10A 125.7 . . ?
B5A B10A B9A 59.8(2) . . ?
B5A B10A B11A 110.8(3) . . ?
C8A B9A B4A 58.7(2) . . ?
C8A B9A B12A 58.9(2) . . ?
C8A B9A B10A 105.6(3) . . ?
C8A B9A H9A 112.4 . . ?
C8A B9A B5A 104.7(2) . . ?
B4A B9A B10A 107.8(3) . . ?
B4A B9A H9A 115.0 . . ?
B4A B9A B5A 59.6(2) . . ?
B12A B9A B4A 108.2(3) . . ?
B12A B9A B10A 60.9(2) . . ?
B12A B9A H9A 118.7 . . ?
B12A B9A B5A 108.4(3) . . ?
B10A B9A H9A 133.0 . . ?
B5A B9A B10A 59.7(2) . . ?
B5A B9A H9A 130.2 . . ?
Rh2 B3 H3 119.0 . . ?
C1 B3 Rh2 73.06(15) . . ?
C1 B3 C8 102.6(2) . . ?
C1 B3 H3 125.5 . . ?
C1 B3 B4 58.05(18) . . ?
C1 B3 B7 109.3(2) . . ?
C8 B3 Rh2 116.17(19) . . ?
C8 B3 H3 114.1 . . ?
C8 B3 B4 57.21(18) . . ?
C8 B3 B7 57.09(17) . . ?
B4 B3 Rh2 123.9(2) . . ?
B4 B3 H3 111.4 . . ?
B4 B3 B7 105.6(2) . . ?
B7 B3 Rh2 64.75(14) . . ?
B7 B3 H3 124.1 . . ?
C1 B4 B3 58.02(17) . . ?
C1 B4 H4 119.8 . . ?
C1 B4 B5 58.99(19) . . ?
C1 B4 B9 106.9(2) . . ?
C8 B4 C1 104.7(2) . . ?
C8 B4 B3 59.89(18) . . ?
C8 B4 H4 122.3 . . ?
C8 B4 B5 106.3(2) . . ?
C8 B4 B9 60.63(19) . . ?
B3 B4 H4 115.3 . . ?
B5 B4 B3 106.3(2) . . ?
B5 B4 H4 126.9 . . ?
B5 B4 B9 59.7(2) . . ?
B9 B4 B3 109.1(2) . . ?
B9 B4 H4 127.4 . . ?
C1 B5 B4 58.91(19) . . ?
C1 B5 H5 115.5 . . ?
C1 B5 B6 59.24(19) . . ?
C1 B5 B9 107.2(3) . . ?
C1 B5 B10 107.7(2) . . ?
B4 B5 H5 123.5 . . ?
B4 B5 B6 106.3(2) . . ?
B4 B5 B10 107.9(3) . . ?
B6 B5 H5 116.5 . . ?
B9 B5 B4 60.3(2) . . ?
B9 B5 H5 129.8 . . ?
B9 B5 B6 107.3(3) . . ?
B9 B5 B10 60.0(2) . . ?
B10 B5 H5 124.4 . . ?
B10 B5 B6 60.1(2) . . ?
Rh2 B6 H6 114.6 . . ?
C1 B6 Rh2 71.00(15) . . ?
C1 B6 B5 57.68(19) . . ?
C1 B6 H6 122.4 . . ?
C1 B6 B10 105.5(2) . . ?
C1 B6 B11 111.1(2) . . ?
B5 B6 Rh2 122.2(2) . . ?
B5 B6 H6 114.3 . . ?
B5 B6 B11 108.3(2) . . ?
B10 B6 Rh2 119.2(2) . . ?
B10 B6 B5 59.0(2) . . ?
B10 B6 H6 116.4 . . ?
B10 B6 B11 59.57(19) . . ?
B11 B6 Rh2 65.72(15) . . ?
B11 B6 H6 123.6 . . ?
P35 B7 Rh2 108.98(15) . . ?
C8 B7 Rh2 117.9(2) . . ?
C8 B7 P35 125.0(2) . . ?
C8 B7 B3 59.61(17) . . ?
C8 B7 B11 106.8(2) . . ?
C8 B7 B12 59.52(18) . . ?
B3 B7 Rh2 64.21(14) . . ?
B3 B7 P35 127.7(2) . . ?
B11 B7 Rh2 67.35(15) . . ?
B11 B7 P35 116.8(2) . . ?
B11 B7 B3 107.7(2) . . ?
B12 B7 Rh2 121.2(2) . . ?
B12 B7 P35 116.9(2) . . ?
B12 B7 B3 108.1(2) . . ?
B12 B7 B11 60.24(18) . . ?
C8 B9 B4 58.01(18) . . ?
C8 B9 B5 104.5(2) . . ?
C8 B9 H9 125.9 . . ?
C8 B9 B10 104.9(2) . . ?
C8 B9 B12 59.00(18) . . ?
B4 B9 H9 127.2 . . ?
B5 B9 B4 60.0(2) . . ?
B5 B9 H9 124.2 . . ?
B5 B9 B10 60.3(2) . . ?
B5 B9 B12 109.3(2) . . ?
B10 B9 B4 108.0(2) . . ?
B10 B9 H9 118.0 . . ?
B10 B9 B12 60.8(2) . . ?
B12 B9 B4 108.2(2) . . ?
B12 B9 H9 115.8 . . ?
B5 B10 B6 60.9(2) . . ?
B5 B10 H10 123.7 . . ?
B5 B10 B11 111.2(3) . . ?
B5 B10 B12 107.9(3) . . ?
B6 B10 H10 130.4 . . ?
B6 B10 B11 61.21(19) . . ?
B9 B10 B5 59.7(2) . . ?
B9 B10 B6 107.7(3) . . ?
B9 B10 H10 115.4 . . ?
B9 B10 B11 109.3(2) . . ?
B9 B10 B12 59.6(2) . . ?
B11 B10 H10 121.0 . . ?
B12 B10 B6 107.3(2) . . ?
B12 B10 H10 114.9 . . ?
B12 B10 B11 60.06(19) . . ?
Rh2 B11 H11 111.1 . . ?
B6 B11 Rh2 64.66(15) . . ?
B6 B11 H11 123.1 . . ?
B7 B11 Rh2 63.44(14) . . ?
B7 B11 B6 103.6(2) . . ?
B7 B11 B10 106.2(2) . . ?
B7 B11 H11 125.7 . . ?
B10 B11 Rh2 117.9(2) . . ?
B10 B11 B6 59.21(19) . . ?
B10 B11 H11 120.2 . . ?
B12 B11 Rh2 117.1(2) . . ?
B12 B11 B6 105.4(2) . . ?
B12 B11 B7 59.52(18) . . ?
B12 B11 B10 59.7(2) . . ?
B12 B11 H11 122.3 . . ?
C8 B12 B7 58.27(18) . . ?
C8 B12 B9 60.22(19) . . ?
C8 B12 B10 104.9(2) . . ?
C8 B12 B11 105.9(2) . . ?
C8 B12 H12 117.3 . . ?
B7 B12 B10 107.2(2) . . ?
B7 B12 B11 60.24(18) . . ?
B7 B12 H12 123.1 . . ?
B9 B12 B7 108.8(2) . . ?
B9 B12 B10 59.6(2) . . ?
B9 B12 B11 109.4(3) . . ?
B9 B12 H12 114.6 . . ?
B10 B12 B11 60.28(19) . . ?
B10 B12 H12 125.8 . . ?
B11 B12 H12 129.1 . . ?
Rh2A B11A H11A 118.3 . . ?
B7A B11A Rh2A 63.01(15) . . ?
B7A B11A B6A 103.5(2) . . ?
B7A B11A H11A 131.0 . . ?
B6A B11A Rh2A 64.24(16) . . ?
B6A B11A H11A 121.3 . . ?
B12A B11A Rh2A 115.4(2) . . ?
B12A B11A B7A 58.5(2) . . ?
B12A B11A B6A 105.1(3) . . ?
B12A B11A B10A 60.4(2) . . ?
B12A B11A H11A 119.7 . . ?
B10A B11A Rh2A 117.3(2) . . ?
B10A B11A B7A 106.4(3) . . ?
B10A B11A B6A 59.1(2) . . ?
B10A B11A H11A 112.6 . . ?
C1A B5A B6A 59.88(19) . . ?
C1A B5A B4A 58.55(19) . . ?
C1A B5A B10A 108.4(3) . . ?
C1A B5A B9A 106.7(2) . . ?
C1A B5A H5A 122.3 . . ?
B6A B5A H5A 126.6 . . ?
B4A B5A B6A 106.6(2) . . ?
B4A B5A B10A 108.8(3) . . ?
B4A B5A B9A 60.0(2) . . ?
B4A B5A H5A 118.0 . . ?
B10A B5A B6A 60.0(2) . . ?
B10A B5A B9A 60.5(2) . . ?
B10A B5A H5A 123.3 . . ?
B9A B5A B6A 107.1(3) . . ?
B9A B5A H5A 119.5 . . ?

loop_
_geom_bond_atom_site_label_1
_geom_bond_atom_site_label_2
_geom_bond_distance
_geom_bond_site_symmetry_2
_geom_bond_publ_flag
Rh2 O33 2.107(2) . ?
Rh2 N27 2.197(2) . ?
Rh2 C1 2.290(3) . ?
Rh2 C37 2.064(3) . ?
Rh2 B3 2.104(3) . ?
Rh2 B6 2.162(3) . ?
Rh2 B7 2.113(3) . ?
Rh2 B11 2.180(3) . ?
Rh2A O33A 2.124(2) . ?
Rh2A N27A 2.183(2) . ?
Rh2A C37A 2.056(3) . ?
Rh2A C1A 2.273(3) . ?
Rh2A B7A 2.119(3) . ?
Rh2A B3A 2.108(3) . ?
Rh2A B6A 2.160(3) . ?
Rh2A B11A 2.200(4) . ?
P35A C48A 1.800(4) . ?
P35A C42A 1.757(5) . ?
P35A C36A 1.793(4) . ?
P35A C42" 1.867(5) . ?
P35A C48" 1.835(4) . ?
P35A B7A 1.929(3) . ?
P35 C36 1.794(3) . ?
P35 C42 1.804(3) . ?
P35 C48 1.816(3) . ?
P35 B7 1.928(3) . ?
O33A C32A 1.272(4) . ?
O34A C32A 1.234(4) . ?
O33 C32 1.280(3) . ?
O34 C32 1.235(3) . ?
N27A H27A 0.9570 . ?
N27A C28A 1.492(4) . ?
N27A C31A 1.495(4) . ?
N27 H27 0.8971 . ?
N27 C28 1.492(4) . ?
N27 C31 1.500(4) . ?
C30A H30A 0.9900 . ?
C30A H30B 0.9900 . ?
C30A C29A 1.519(5) . ?
C30A C31A 1.520(5) . ?
C48A C53A 1.3900 . ?
C48A C49A 1.3900 . ?
C53A H53A 0.9500 . ?
C53A C52A 1.3900 . ?
C52A H52A 0.9500 . ?
C52A C51A 1.3900 . ?
C51A H51A 0.9500 . ?
C51A C50A 1.3900 . ?
C50A H50A 0.9500 . ?
C50A C49A 1.3900 . ?
C49A H49A 0.9500 . ?
C42A C47A 1.3900 . ?
C42A C43A 1.3900 . ?
C47A H47A 0.9500 . ?
C47A C46A 1.3900 . ?
C46A H46A 0.9500 . ?
C46A C45A 1.3900 . ?
C45A H45A 0.9500 . ?
C45A C44A 1.3900 . ?
C44A H44A 0.9500 . ?
C44A C43A 1.3900 . ?
C43A H43A 0.9500 . ?
C15A H15A 0.9500 . ?
C15A C14A 1.392(5) . ?
C15A C16A 1.385(6) . ?
C28A H28A 1.0000 . ?
C28A C32A 1.525(4) . ?
C28A C29A 1.528(5) . ?
C37A C36A 1.409(5) . ?
C37A C38A 1.391(5) . ?
C36A C41A 1.402(5) . ?
C19A H19A 0.9500 . ?
C19A C14A 1.392(5) . ?
C19A C18A 1.392(5) . ?
C38A H38A 0.9500 . ?
C38A C39A 1.383(5) . ?
C14A C13A 1.508(4) . ?
C21A C22A 1.3900 . ?
C21A C26A 1.3900 . ?
C21A C20A 1.438(6) . ?
C22A H22A 0.9500 . ?
C22A C23A 1.3900 . ?
C23A H23A 0.9500 . ?
C23A C24A 1.3900 . ?
C24A H24A 0.9500 . ?
C24A C25A 1.3900 . ?
C25A H25A 0.9500 . ?
C25A C26A 1.3900 . ?
C26A H26A 0.9500 . ?
C41A H41A 0.9500 . ?
C41A C40A 1.369(7) . ?
C29A H29A 0.9900 . ?
C29A H29B 0.9900 . ?
C1 C13 1.539(4) . ?
C1 B3 1.705(4) . ?
C1 B4 1.705(4) . ?
C1 B5 1.707(5) . ?
C1 B6 1.735(5) . ?
C8A C20A 1.533(5) . ?
C8A B7A 1.704(5) . ?
C8A B3A 1.731(4) . ?
C8A B4A 1.718(5) . ?
C8A B12A 1.716(5) . ?
C8A B9A 1.737(5) . ?
C18A H18A 0.9500 . ?
C18A C17A 1.372(7) . ?
C39A H39A 0.9500 . ?
C39A C40A 1.404(7) . ?
C40A H40A 0.9500 . ?
C17A H17A 0.9500 . ?
C17A C16A 1.382(7) . ?
C16A H16A 0.9500 . ?
C31A H31A 0.9900 . ?
C31A H31B 0.9900 . ?
C42" C47" 1.3900 . ?
C42" C43" 1.3900 . ?
C47" H47" 0.9500 . ?
C47" C46" 1.3900 . ?
C46" H46" 0.9500 . ?
C46" C45" 1.3900 . ?
C45" H45" 0.9500 . ?
C45" C44" 1.3900 . ?
C44" H44" 0.9500 . ?
C44" C43" 1.3900 . ?
C43" H43" 0.9500 . ?
C8 C20 1.540(4) . ?
C8 B3 1.754(4) . ?
C8 B4 1.705(5) . ?
C8 B7 1.707(4) . ?
C8 B9 1.751(4) . ?
C8 B12 1.730(4) . ?
C13 H13C 0.9900 . ?
C13 H13D 0.9900 . ?
C13 C14 1.524(4) . ?
C14 C15 1.391(5) . ?
C14 C19 1.380(5) . ?
C15 H15 0.9500 . ?
C15 C16 1.387(5) . ?
C16 H16 0.9500 . ?
C16 C17 1.351(7) . ?
C20A H20A 0.9900 . ?
C20A H20B 0.9900 . ?
C20A H20C 0.9900 . ?
C20A H20D 0.9900 . ?
C20A C21" 1.584(6) . ?
C1A C13A 1.539(4) . ?
C1A B3A 1.722(4) . ?
C1A B6A 1.744(5) . ?
C1A B4A 1.691(5) . ?
C1A B5A 1.698(5) . ?
C17 H17 0.9500 . ?
C17 C18 1.377(7) . ?
C18 H18 0.9500 . ?
C18 C19 1.404(5) . ?
C13A H13A 0.9900 . ?
C13A H13B 0.9900 . ?
C19 H19 0.9500 . ?
C20 H20E 0.9900 . ?
C20 H20F 0.9900 . ?
C20 C21 1.508(4) . ?
C21 C22 1.390(5) . ?
C21 C26 1.382(5) . ?
C22 H22 0.9500 . ?
C22 C23 1.382(5) . ?
C23 H23 0.9500 . ?
C23 C24 1.370(7) . ?
C24 H24 0.9500 . ?
C24 C25 1.409(8) . ?
C25 H25 0.9500 . ?
C25 C26 1.402(5) . ?
C26 H26 0.9500 . ?
C28 H28 1.0000 . ?
C28 C29 1.541(4) . ?
C28 C32 1.514(4) . ?
C29 H29C 0.9900 . ?
C29 H29D 0.9900 . ?
C29 C30 1.522(4) . ?
C30 H30C 0.9900 . ?
C30 H30D 0.9900 . ?
C30 C31 1.527(4) . ?
C31 H31C 0.9900 . ?
C31 H31D 0.9900 . ?
C21" C26" 1.3900 . ?
C21" C22" 1.3900 . ?
C26" H26" 0.9500 . ?
C26" C25" 1.3900 . ?
C25" H25" 0.9500 . ?
C25" C24" 1.3900 . ?
C24" H24" 0.9500 . ?
C24" C23" 1.3900 . ?
C23" H23" 0.9500 . ?
C23" C22" 1.3900 . ?
C22" H22" 0.9500 . ?
C36 C37 1.403(4) . ?
C36 C41 1.402(4) . ?
C37 C38 1.406(4) . ?
C38 H38 0.9500 . ?
C38 C39 1.394(4) . ?
C39 H39 0.9500 . ?
C39 C40 1.387(5) . ?
C40 H40 0.9500 . ?
C40 C41 1.390(5) . ?
C41 H41 0.9500 . ?
C42 C43 1.388(6) . ?
C42 C47 1.405(5) . ?
C43 H43 0.9500 . ?
C43 C44 1.391(5) . ?
C44 H44 0.9500 . ?
C44 C45 1.369(8) . ?
C45 H45 0.9500 . ?
C45 C46 1.367(8) . ?
C46 H46 0.9500 . ?
C46 C47 1.389(6) . ?
C47 H47 0.9500 . ?
C48 C49 1.405(5) . ?
C48 C53 1.383(5) . ?
C49 H49 0.9500 . ?
C49 C50 1.380(5) . ?
C50 H50 0.9500 . ?
C50 C51 1.375(6) . ?
C51 H51 0.9500 . ?
C51 C52 1.384(5) . ?
C52 H52 0.9500 . ?
C52 C53 1.378(5) . ?
C53 H53 0.9500 . ?
C48" C53" 1.3900 . ?
C48" C49" 1.3900 . ?
C53" H53" 0.9500 . ?
C53" C52" 1.3900 . ?
C52" H52" 0.9500 . ?
C52" C51" 1.3900 . ?
C51" H51" 0.9500 . ?
C51" C50" 1.3900 . ?
C50" H50" 0.9500 . ?
C50" C49" 1.3900 . ?
C49" H49" 0.9500 . ?
B7A B3A 1.819(5) . ?
B7A B12A 1.750(5) . ?
B7A B11A 1.802(5) . ?
B3A H3A 0.9912 . ?
B3A B4A 1.795(5) . ?
B6A H6A 0.9636 . ?
B6A B10A 1.781(6) . ?
B6A B11A 1.817(5) . ?
B6A B5A 1.792(5) . ?
B4A H4A 1.1043 . ?
B4A B9A 1.766(5) . ?
B4A B5A 1.759(5) . ?
B12A H12A 1.0427 . ?
B12A B10A 1.794(6) . ?
B12A B9A 1.754(6) . ?
B12A B11A 1.776(6) . ?
B10A H10A 0.9123 . ?
B10A B9A 1.784(6) . ?
B10A B11A 1.792(5) . ?
B10A B5A 1.769(5) . ?
B9A H9A 1.1326 . ?
B9A B5A 1.771(5) . ?
B3 H3 1.0714 . ?
B3 B4 1.805(5) . ?
B3 B7 1.817(5) . ?
B4 H4 1.0506 . ?
B4 B5 1.760(5) . ?
B4 B9 1.764(5) . ?
B5 H5 1.0278 . ?
B5 B6 1.800(5) . ?
B5 B9 1.755(5) . ?
B5 B10 1.766(5) . ?
B6 H6 1.0062 . ?
B6 B10 1.786(5) . ?
B6 B11 1.822(5) . ?
B7 B11 1.789(5) . ?
B7 B12 1.776(5) . ?
B9 H9 1.0507 . ?
B9 B10 1.760(5) . ?
B9 B12 1.761(5) . ?
B10 H10 1.0109 . ?
B10 B11 1.793(5) . ?
B10 B12 1.782(5) . ?
B11 H11 1.0307 . ?
B11 B12 1.789(5) . ?
B12 H12 1.0192 . ?
B11A H11A 1.1669 . ?
B5A H5A 1.0607 . ?

loop_
_geom_torsion_atom_site_label_1
_geom_torsion_atom_site_label_2
_geom_torsion_atom_site_label_3
_geom_torsion_atom_site_label_4
_geom_torsion
_geom_torsion_site_symmetry_1
_geom_torsion_site_symmetry_2
_geom_torsion_site_symmetry_3
_geom_torsion_site_symmetry_4
_geom_torsion_publ_flag
Rh2 O33 C32 O34 -170.6(2) . . . . ?
Rh2 O33 C32 C28 7.3(3) . . . . ?
Rh2 N27 C28 C29 -137.81(18) . . . . ?
Rh2 N27 C28 C32 -15.0(3) . . . . ?
Rh2 N27 C31 C30 107.0(2) . . . . ?
Rh2 C1 C13 C14 -166.0(2) . . . . ?
Rh2 C1 B3 C8 -113.84(19) . . . . ?
Rh2 C1 B3 B4 -151.3(2) . . . . ?
Rh2 C1 B3 B7 -54.60(16) . . . . ?
Rh2 C1 B4 C8 -10.3(3) . . . . ?
Rh2 C1 B4 B3 28.8(2) . . . . ?
Rh2 C1 B4 B5 -110.7(2) . . . . ?
Rh2 C1 B4 B9 -73.5(3) . . . . ?
Rh2 C1 B5 B4 109.0(2) . . . . ?
Rh2 C1 B5 B6 -28.8(2) . . . . ?
Rh2 C1 B5 B9 71.5(3) . . . . ?
Rh2 C1 B5 B10 8.3(3) . . . . ?
Rh2 C1 B6 B5 152.2(2) . . . . ?
Rh2 C1 B6 B10 116.1(2) . . . . ?
Rh2 C1 B6 B11 53.24(18) . . . . ?
Rh2 C37 C38 C39 -177.7(2) . . . . ?
Rh2 B3 B4 C1 -33.6(2) . . . . ?
Rh2 B3 B4 C8 101.5(3) . . . . ?
Rh2 B3 B4 B5 1.8(3) . . . . ?
Rh2 B3 B4 B9 64.7(3) . . . . ?
Rh2 B3 B7 P35 94.8(2) . . . . ?
Rh2 B3 B7 C8 -152.38(19) . . . . ?
Rh2 B3 B7 B11 -52.88(17) . . . . ?
Rh2 B3 B7 B12 -116.5(2) . . . . ?
Rh2 B6 B10 B5 112.1(3) . . . . ?
Rh2 B6 B10 B9 73.7(3) . . . . ?
Rh2 B6 B10 B11 -29.0(2) . . . . ?
Rh2 B6 B10 B12 10.8(3) . . . . ?
Rh2 B6 B11 B7 51.39(16) . . . . ?
Rh2 B6 B11 B10 152.3(2) . . . . ?
Rh2 B6 B11 B12 113.1(2) . . . . ?
Rh2 B7 B11 B6 -52.14(17) . . . . ?
Rh2 B7 B11 B10 -113.6(2) . . . . ?
Rh2 B7 B11 B12 -152.2(2) . . . . ?
Rh2 B7 B12 C8 -106.2(2) . . . . ?
Rh2 B7 B12 B9 -71.9(3) . . . . ?
Rh2 B7 B12 B10 -9.0(3) . . . . ?
Rh2 B7 B12 B11 30.2(2) . . . . ?
Rh2 B11 B12 C8 9.7(3) . . . . ?
Rh2 B11 B12 B7 -27.9(2) . . . . ?
Rh2 B11 B12 B9 73.1(3) . . . . ?
Rh2 B11 B12 B10 108.1(2) . . . . ?
Rh2A O33A C32A O34A -171.4(2) . . . . ?
Rh2A O33A C32A C28A 8.2(4) . . . . ?
Rh2A N27A C28A C32A -11.0(3) . . . . ?
Rh2A N27A C28A C29A -135.1(2) . . . . ?
Rh2A N27A C31A C30A 155.2(2) . . . . ?
Rh2A C37A C36A P35A -7.8(4) . . . . ?
Rh2A C37A C36A C41A 172.8(3) . . . . ?
Rh2A C37A C38A C39A -173.1(3) . . . . ?
Rh2A C1A C13A C14A -173.4(2) . . . . ?
Rh2A C1A B3A C8A -113.8(2) . . . . ?
Rh2A C1A B3A B7A -54.32(18) . . . . ?
Rh2A C1A B3A B4A -152.1(2) . . . . ?
Rh2A C1A B6A B10A 116.7(2) . . . . ?
Rh2A C1A B6A B11A 53.5(2) . . . . ?
Rh2A C1A B6A B5A 152.5(2) . . . . ?
Rh2A C1A B4A C8A -10.8(3) . . . . ?
Rh2A C1A B4A B3A 28.2(2) . . . . ?
Rh2A C1A B4A B9A -73.2(3) . . . . ?
Rh2A C1A B4A B5A -110.9(2) . . . . ?
Rh2A C1A B5A B6A -28.5(2) . . . . ?
Rh2A C1A B5A B4A 109.4(2) . . . . ?
Rh2A C1A B5A B10A 8.2(3) . . . . ?
Rh2A C1A B5A B9A 72.0(3) . . . . ?
Rh2A B7A B3A C8A 152.0(2) . . . . ?
Rh2A B7A B3A C1A 58.61(19) . . . . ?
Rh2A B7A B3A B4A 119.1(2) . . . . ?
Rh2A B7A B12A C8A -105.2(3) . . . . ?
Rh2A B7A B12A B10A -7.4(4) . . . . ?
Rh2A B7A B12A B9A -71.7(4) . . . . ?
Rh2A B7A B12A B11A 31.4(2) . . . . ?
Rh2A B7A B11A B6A -51.4(2) . . . . ?
Rh2A B7A B11A B12A -151.1(2) . . . . ?
Rh2A B7A B11A B10A -112.8(2) . . . . ?
Rh2A B3A B4A C8A 102.8(3) . . . . ?
Rh2A B3A B4A C1A -32.0(2) . . . . ?
Rh2A B3A B4A B9A 67.5(3) . . . . ?
Rh2A B3A B4A B5A 3.9(3) . . . . ?
Rh2A B6A B10A B12A 10.5(4) . . . . ?
Rh2A B6A B10A B9A 72.0(3) . . . . ?
Rh2A B6A B10A B11A -29.8(2) . . . . ?
Rh2A B6A B10A B5A 111.0(3) . . . . ?
Rh2A B6A B11A B7A 50.65(19) . . . . ?
Rh2A B6A B11A B12A 111.2(2) . . . . ?
Rh2A B6A B11A B10A 151.9(2) . . . . ?
Rh2A B6A B5A C1A 30.6(2) . . . . ?
Rh2A B6A B5A B4A -6.0(3) . . . . ?
Rh2A B6A B5A B10A -108.5(3) . . . . ?
Rh2A B6A B5A B9A -69.1(3) . . . . ?
P35A C48A C53A C52A 176.6(5) . . . . ?
P35A C48A C49A C50A -176.6(5) . . . . ?
P35A C42A C47A C46A 174.2(5) . . . . ?
P35A C42A C43A C44A -174.0(5) . . . . ?
P35A C36A C41A C40A -178.4(3) . . . . ?
P35A C42" C47" C46" 179.4(5) . . . . ?
P35A C42" C43" C44" -179.4(5) . . . . ?
P35A C48" C53" C52" -176.1(4) . . . . ?
P35A C48" C49" C50" 176.3(4) . . . . ?
P35A B7A B3A Rh2A 92.3(3) . . . . ?
P35A B7A B3A C8A -115.7(3) . . . . ?
P35A B7A B3A C1A 150.9(2) . . . . ?
P35A B7A B3A B4A -148.6(3) . . . . ?
P35A B7A B12A C8A 118.7(3) . . . . ?
P35A B7A B12A B10A -143.5(3) . . . . ?
P35A B7A B12A B9A 152.2(3) . . . . ?
P35A B7A B12A B11A -104.7(3) . . . . ?
P35A B7A B11A Rh2A -98.7(2) . . . . ?
P35A B7A B11A B6A -150.1(2) . . . . ?
P35A B7A B11A B12A 110.3(3) . . . . ?
P35A B7A B11A B10A 148.6(2) . . . . ?
P35 C36 C37 Rh2 0.1(3) . . . . ?
P35 C36 C37 C38 -176.8(2) . . . . ?
P35 C36 C41 C40 176.2(3) . . . . ?
P35 C42 C43 C44 -172.0(3) . . . . ?
P35 C42 C47 C46 170.8(3) . . . . ?
P35 C48 C49 C50 176.1(3) . . . . ?
P35 C48 C53 C52 -176.1(3) . . . . ?
P35 B7 B11 Rh2 -100.61(19) . . . . ?
P35 B7 B11 B6 -152.7(2) . . . . ?
P35 B7 B11 B10 145.8(2) . . . . ?
P35 B7 B11 B12 107.2(2) . . . . ?
P35 B7 B12 C8 116.6(2) . . . . ?
P35 B7 B12 B9 150.9(2) . . . . ?
P35 B7 B12 B10 -146.2(2) . . . . ?
P35 B7 B12 B11 -107.0(2) . . . . ?
N27A C28A C32A O33A 2.4(4) . . . . ?
N27A C28A C32A O34A -177.9(3) . . . . ?
N27A C28A C29A C30A -26.7(4) . . . . ?
N27 C28 C29 C30 27.0(3) . . . . ?
N27 C28 C32 O33 6.0(4) . . . . ?
N27 C28 C32 O34 -176.0(3) . . . . ?
C48A P35A C42A C47A 29.5(5) . . . . ?
C48A P35A C42A C43A -156.4(4) . . . . ?
C48A P35A C36A C37A -96.0(3) . . . . ?
C48A P35A C36A C41A 83.4(4) . . . . ?
C48A C53A C52A C51A 0.0 . . . . ?
C53A C48A C49A C50A 0.0 . . . . ?
C53A C52A C51A C50A 0.0 . . . . ?
C52A C51A C50A C49A 0.0 . . . . ?
C51A C50A C49A C48A 0.0 . . . . ?
C49A C48A C53A C52A 0.0 . . . . ?
C42A P35A C48A C53A -103.6(4) . . . . ?
C42A P35A C48A C49A 73.0(5) . . . . ?
C42A P35A C36A C37A 148.8(4) . . . . ?
C42A P35A C36A C41A -31.8(4) . . . . ?
C42A C47A C46A C45A 0.0 . . . . ?
C47A C42A C43A C44A 0.0 . . . . ?
C47A C46A C45A C44A 0.0 . . . . ?
C46A C45A C44A C43A 0.0 . . . . ?
C45A C44A C43A C42A 0.0 . . . . ?
C43A C42A C47A C46A 0.0 . . . . ?
C15A C14A C13A C1A 97.0(4) . . . . ?
C28A N27A C31A C30A 24.8(4) . . . . ?
C37A C36A C41A C40A 0.9(6) . . . . ?
C37A C38A C39A C40A -0.1(7) . . . . ?
C36A P35A C48A C53A 147.9(3) . . . . ?
C36A P35A C48A C49A -35.5(5) . . . . ?
C36A P35A C42A C47A 137.6(4) . . . . ?
C36A P35A C42A C43A -48.3(4) . . . . ?
C36A P35A C42" C47" 144.6(4) . . . . ?
C36A P35A C42" C43" -36.0(4) . . . . ?
C36A P35A C48" C53" 114.6(3) . . . . ?
C36A P35A C48" C49" -61.6(4) . . . . ?
C36A C37A C38A C39A 1.1(5) . . . . ?
C36A C41A C40A C39A 0.1(7) . . . . ?
C19A C14A C13A C1A -86.5(4) . . . . ?
C19A C18A C17A C16A -0.1(7) . . . . ?
C38A C37A C36A P35A 177.9(2) . . . . ?
C38A C37A C36A C41A -1.5(5) . . . . ?
C38A C39A C40A C41A -0.5(7) . . . . ?
C32A C28A C29A C30A -150.2(3) . . . . ?
C14A C15A C16A C17A -0.1(6) . . . . ?
C14A C19A C18A C17A 0.6(6) . . . . ?
C21A C22A C23A C24A 0.0 . . . . ?
C22A C21A C26A C25A 0.0 . . . . ?
C22A C21A C20A C8A 72.4(6) . . . . ?
C22A C23A C24A C25A 0.0 . . . . ?
C23A C24A C25A C26A 0.0 . . . . ?
C24A C25A C26A C21A 0.0 . . . . ?
C26A C21A C22A C23A 0.0 . . . . ?
C26A C21A C20A C8A -108.2(5) . . . . ?
C29A C30A C31A N27A -40.9(4) . . . . ?
C29A C28A C32A O33A 122.4(3) . . . . ?
C29A C28A C32A O34A -58.0(4) . . . . ?
C1 C13 C14 C15 80.8(4) . . . . ?
C1 C13 C14 C19 -102.6(4) . . . . ?
C1 B3 B4 C8 135.1(2) . . . . ?
C1 B3 B4 B5 35.4(2) . . . . ?
C1 B3 B4 B9 98.4(3) . . . . ?
C1 B3 B7 Rh2 59.56(18) . . . . ?
C1 B3 B7 P35 154.3(2) . . . . ?
C1 B3 B7 C8 -92.8(2) . . . . ?
C1 B3 B7 B11 6.7(3) . . . . ?
C1 B3 B7 B12 -57.0(3) . . . . ?
C1 B4 B5 B6 37.0(2) . . . . ?
C1 B4 B5 B9 137.9(3) . . . . ?
C1 B4 B5 B10 100.2(3) . . . . ?
C1 B4 B9 C8 97.7(2) . . . . ?
C1 B4 B9 B5 -36.9(2) . . . . ?
C1 B4 B9 B10 1.1(3) . . . . ?
C1 B4 B9 B12 65.4(3) . . . . ?
C1 B5 B6 Rh2 31.4(2) . . . . ?
C1 B5 B6 B10 138.5(3) . . . . ?
C1 B5 B6 B11 103.8(2) . . . . ?
C1 B5 B9 C8 -1.7(3) . . . . ?
C1 B5 B9 B4 36.9(2) . . . . ?
C1 B5 B9 B10 -100.8(3) . . . . ?
C1 B5 B9 B12 -63.5(3) . . . . ?
C1 B5 B10 B6 -36.7(2) . . . . ?
C1 B5 B10 B9 100.1(3) . . . . ?
C1 B5 B10 B11 -0.5(3) . . . . ?
C1 B5 B10 B12 63.6(3) . . . . ?
C1 B6 B10 B5 35.5(2) . . . . ?
C1 B6 B10 B9 -2.9(3) . . . . ?
C1 B6 B10 B11 -105.6(2) . . . . ?
C1 B6 B10 B12 -65.8(3) . . . . ?
C1 B6 B11 Rh2 -56.20(19) . . . . ?
C1 B6 B11 B7 -4.8(3) . . . . ?
C1 B6 B11 B10 96.1(3) . . . . ?
C1 B6 B11 B12 56.9(3) . . . . ?
C8A C20A C21" C26" -62.1(6) . . . . ?
C8A C20A C21" C22" 119.0(4) . . . . ?
C8A B7A B3A Rh2A -152.0(2) . . . . ?
C8A B7A B3A C1A -93.4(2) . . . . ?
C8A B7A B3A B4A -32.9(2) . . . . ?
C8A B7A B12A B10A 97.8(3) . . . . ?
C8A B7A B12A B9A 33.5(3) . . . . ?
C8A B7A B12A B11A 136.6(3) . . . . ?
C8A B7A B11A Rh2A 112.9(2) . . . . ?
C8A B7A B11A B6A 61.5(3) . . . . ?
C8A B7A B11A B12A -38.2(2) . . . . ?
C8A B7A B11A B10A 0.1(3) . . . . ?
C8A B3A B4A C1A -134.7(3) . . . . ?
C8A B3A B4A B9A -35.3(2) . . . . ?
C8A B3A B4A B5A -98.8(3) . . . . ?
C8A B4A B9A B12A -33.3(3) . . . . ?
C8A B4A B9A B10A -97.7(3) . . . . ?
C8A B4A B9A B5A -134.4(3) . . . . ?
C8A B4A B5A C1A -97.8(3) . . . . ?
C8A B4A B5A B6A -60.5(3) . . . . ?
C8A B4A B5A B10A 2.7(3) . . . . ?
C8A B4A B5A B9A 40.0(2) . . . . ?
C8A B12A B10A B6A 60.1(3) . . . . ?
C8A B12A B10A B9A -40.5(3) . . . . ?
C8A B12A B10A B11A 101.3(3) . . . . ?
C8A B12A B10A B5A -3.4(4) . . . . ?
C8A B12A B9A B4A 33.2(3) . . . . ?
C8A B12A B9A B10A 133.9(3) . . . . ?
C8A B12A B9A B5A 96.4(3) . . . . ?
C8A B12A B11A Rh2A 9.6(3) . . . . ?
C8A B12A B11A B7A 38.1(2) . . . . ?
C8A B12A B11A B6A -58.7(3) . . . . ?
C8A B12A B11A B10A -98.8(3) . . . . ?
C8A B9A B5A C1A -2.4(4) . . . . ?
C8A B9A B5A B6A 60.5(3) . . . . ?
C8A B9A B5A B4A -39.2(2) . . . . ?
C8A B9A B5A B10A 99.7(3) . . . . ?
C18A C19A C14A C15A -0.9(5) . . . . ?
C18A C19A C14A C13A -177.4(3) . . . . ?
C18A C17A C16A C15A -0.2(7) . . . . ?
C16A C15A C14A C19A 0.6(5) . . . . ?
C16A C15A C14A C13A 177.2(3) . . . . ?
C31A N27A C28A C32A 125.4(3) . . . . ?
C31A N27A C28A C29A 1.2(3) . . . . ?
C31A C30A C29A C28A 41.2(4) . . . . ?
C42" P35A C36A C37A 144.8(4) . . . . ?
C42" P35A C36A C41A -35.9(4) . . . . ?
C42" P35A C48" C53" -122.2(4) . . . . ?
C42" P35A C48" C49" 61.5(4) . . . . ?
C42" C47" C46" C45" 0.0 . . . . ?
C47" C42" C43" C44" 0.0 . . . . ?
C47" C46" C45" C44" 0.0 . . . . ?
C46" C45" C44" C43" 0.0 . . . . ?
C45" C44" C43" C42" 0.0 . . . . ?
C43" C42" C47" C46" 0.0 . . . . ?
C8 C20 C21 C22 91.2(4) . . . . ?
C8 C20 C21 C26 -85.5(4) . . . . ?
C8 B3 B4 C1 -135.1(2) . . . . ?
C8 B3 B4 B5 -99.7(3) . . . . ?
C8 B3 B4 B9 -36.8(2) . . . . ?
C8 B3 B7 Rh2 152.38(19) . . . . ?
C8 B3 B7 P35 -112.8(3) . . . . ?
C8 B3 B7 B11 99.5(2) . . . . ?
C8 B3 B7 B12 35.8(2) . . . . ?
C8 B4 B5 C1 -97.6(2) . . . . ?
C8 B4 B5 B6 -60.6(3) . . . . ?
C8 B4 B5 B9 40.3(2) . . . . ?
C8 B4 B5 B10 2.6(3) . . . . ?
C8 B4 B9 B5 -134.6(2) . . . . ?
C8 B4 B9 B10 -96.7(2) . . . . ?
C8 B4 B9 B12 -32.3(2) . . . . ?
C8 B7 B11 Rh2 113.8(2) . . . . ?
C8 B7 B11 B6 61.7(3) . . . . ?
C8 B7 B11 B10 0.2(3) . . . . ?
C8 B7 B11 B12 -38.4(2) . . . . ?
C8 B7 B12 B9 34.2(2) . . . . ?
C8 B7 B12 B10 97.2(3) . . . . ?
C8 B7 B12 B11 136.4(2) . . . . ?
C8 B9 B10 B5 -98.5(3) . . . . ?
C8 B9 B10 B6 -59.5(3) . . . . ?
C8 B9 B10 B11 5.4(3) . . . . ?
C8 B9 B10 B12 40.6(2) . . . . ?
C8 B9 B12 B7 -33.5(2) . . . . ?
C8 B9 B12 B10 -132.9(2) . . . . ?
C8 B9 B12 B11 -97.6(2) . . . . ?
C13 C1 B3 Rh2 -100.2(3) . . . . ?
C13 C1 B3 C8 146.0(3) . . . . ?
C13 C1 B3 B4 108.5(3) . . . . ?
C13 C1 B3 B7 -154.8(3) . . . . ?
C13 C1 B4 C8 -152.9(3) . . . . ?
C13 C1 B4 B3 -113.8(3) . . . . ?
C13 C1 B4 B5 106.6(3) . . . . ?
C13 C1 B4 B9 143.8(3) . . . . ?
C13 C1 B5 B4 -109.6(3) . . . . ?
C13 C1 B5 B6 112.6(3) . . . . ?
C13 C1 B5 B9 -147.2(3) . . . . ?
C13 C1 B5 B10 149.7(3) . . . . ?
C13 C1 B6 Rh2 101.6(2) . . . . ?
C13 C1 B6 B5 -106.2(3) . . . . ?
C13 C1 B6 B10 -142.3(3) . . . . ?
C13 C1 B6 B11 154.8(3) . . . . ?
C13 C14 C15 C16 176.9(3) . . . . ?
C13 C14 C19 C18 -176.4(4) . . . . ?
C14 C15 C16 C17 -1.1(6) . . . . ?
C15 C14 C19 C18 0.2(6) . . . . ?
C15 C16 C17 C18 1.4(6) . . . . ?
C16 C17 C18 C19 -0.9(6) . . . . ?
C20A C21A C22A C23A 179.3(7) . . . . ?
C20A C21A C26A C25A -179.4(6) . . . . ?
C20A C8A B7A Rh2A -137.5(2) . . . . ?
C20A C8A B7A P35A 5.8(4) . . . . ?
C20A C8A B7A B3A -109.2(3) . . . . ?
C20A C8A B7A B12A 111.0(3) . . . . ?
C20A C8A B7A B11A 149.4(3) . . . . ?
C20A C8A B3A Rh2A 136.7(3) . . . . ?
C20A C8A B3A C1A -147.3(3) . . . . ?
C20A C8A B3A B7A 108.4(3) . . . . ?
C20A C8A B3A B4A -109.4(3) . . . . ?
C20A C8A B4A C1A 147.4(3) . . . . ?
C20A C8A B4A B3A 108.3(3) . . . . ?
C20A C8A B4A B9A -111.1(3) . . . . ?
C20A C8A B4A B5A -151.3(3) . . . . ?
C20A C8A B12A B7A -106.6(3) . . . . ?
C20A C8A B12A B10A 151.0(3) . . . . ?
C20A C8A B12A B9A 110.3(3) . . . . ?
C20A C8A B12A B11A -145.8(3) . . . . ?
C20A C8A B9A B4A 107.9(3) . . . . ?
C20A C8A B9A B12A -109.6(3) . . . . ?
C20A C8A B9A B10A -150.4(3) . . . . ?
C20A C8A B9A B5A 147.5(3) . . . . ?
C20A C21" C26" C25" -178.9(5) . . . . ?
C20A C21" C22" C23" 178.9(5) . . . . ?
C1A B3A B4A C8A 134.7(3) . . . . ?
C1A B3A B4A B9A 99.5(3) . . . . ?
C1A B3A B4A B5A 35.9(2) . . . . ?
C1A B6A B10A B12A -65.5(3) . . . . ?
C1A B6A B10A B9A -4.1(3) . . . . ?
C1A B6A B10A B11A -105.9(3) . . . . ?
C1A B6A B10A B5A 35.0(2) . . . . ?
C1A B6A B11A Rh2A -55.6(2) . . . . ?
C1A B6A B11A B7A -4.9(3) . . . . ?
C1A B6A B11A B12A 55.7(3) . . . . ?
C1A B6A B11A B10A 96.4(3) . . . . ?
C1A B6A B5A B4A -36.6(2) . . . . ?
C1A B6A B5A B10A -139.1(3) . . . . ?
C1A B6A B5A B9A -99.7(3) . . . . ?
C1A B4A B9A C8A 97.3(3) . . . . ?
C1A B4A B9A B12A 64.0(3) . . . . ?
C1A B4A B9A B10A -0.4(3) . . . . ?
C1A B4A B9A B5A -37.1(2) . . . . ?
C1A B4A B5A B6A 37.2(2) . . . . ?
C1A B4A B5A B10A 100.5(3) . . . . ?
C1A B4A B5A B9A 137.7(3) . . . . ?
C17 C18 C19 C14 0.0(6) . . . . ?
C13A C1A B3A Rh2A -97.6(3) . . . . ?
C13A C1A B3A C8A 148.5(3) . . . . ?
C13A C1A B3A B7A -151.9(3) . . . . ?
C13A C1A B3A B4A 110.2(3) . . . . ?
C13A C1A B6A Rh2A 98.9(2) . . . . ?
C13A C1A B6A B10A -144.4(3) . . . . ?
C13A C1A B6A B11A 152.4(3) . . . . ?
C13A C1A B6A B5A -108.6(3) . . . . ?
C13A C1A B4A C8A -151.3(3) . . . . ?
C13A C1A B4A B3A -112.3(3) . . . . ?
C13A C1A B4A B9A 146.3(3) . . . . ?
C13A C1A B4A B5A 108.6(3) . . . . ?
C13A C1A B5A B6A 111.3(3) . . . . ?
C13A C1A B5A B4A -110.8(3) . . . . ?
C13A C1A B5A B10A 148.0(3) . . . . ?
C13A C1A B5A B9A -148.2(3) . . . . ?
C19 C14 C15 C16 0.3(5) . . . . ?
C20 C8 B3 Rh2 138.7(2) . . . . ?
C20 C8 B3 C1 -144.2(2) . . . . ?
C20 C8 B3 B4 -106.3(3) . . . . ?
C20 C8 B3 B7 110.8(3) . . . . ?
C20 C8 B4 C1 148.0(2) . . . . ?
C20 C8 B4 B3 109.7(3) . . . . ?
C20 C8 B4 B5 -150.6(2) . . . . ?
C20 C8 B4 B9 -110.7(3) . . . . ?
C20 C8 B7 Rh2 -136.7(2) . . . . ?
C20 C8 B7 P35 8.4(4) . . . . ?
C20 C8 B7 B3 -108.6(3) . . . . ?
C20 C8 B7 B11 150.4(2) . . . . ?
C20 C8 B7 B12 111.7(3) . . . . ?
C20 C8 B9 B4 105.2(3) . . . . ?
C20 C8 B9 B5 144.7(3) . . . . ?
C20 C8 B9 B10 -152.6(3) . . . . ?
C20 C8 B9 B12 -111.2(3) . . . . ?
C20 C8 B12 B7 -109.4(3) . . . . ?
C20 C8 B12 B9 108.5(3) . . . . ?
C20 C8 B12 B10 149.3(3) . . . . ?
C20 C8 B12 B11 -147.9(3) . . . . ?
C20 C21 C22 C23 -174.3(3) . . . . ?
C20 C21 C26 C25 173.9(3) . . . . ?
C21 C22 C23 C24 -1.3(6) . . . . ?
C22 C21 C26 C25 -2.9(6) . . . . ?
C22 C23 C24 C25 0.5(7) . . . . ?
C23 C24 C25 C26 -0.9(7) . . . . ?
C24 C25 C26 C21 2.1(6) . . . . ?
C26 C21 C22 C23 2.5(6) . . . . ?
C28 N27 C31 C30 -19.5(3) . . . . ?
C28 C29 C30 C31 -38.2(3) . . . . ?
C29 C28 C32 O33 126.2(3) . . . . ?
C29 C28 C32 O34 -55.8(4) . . . . ?
C29 C30 C31 N27 36.2(3) . . . . ?
C31 N27 C28 C29 -4.7(3) . . . . ?
C31 N27 C28 C32 118.1(2) . . . . ?
C32 C28 C29 C30 -96.6(3) . . . . ?
C21" C26" C25" C24" 0.0 . . . . ?
C26" C21" C22" C23" 0.0 . . . . ?
C26" C25" C24" C23" 0.0 . . . . ?
C25" C24" C23" C22" 0.0 . . . . ?
C24" C23" C22" C21" 0.0 . . . . ?
C22" C21" C26" C25" 0.0 . . . . ?
C36 P35 C42 C43 -36.0(3) . . . . ?
C36 P35 C42 C47 152.5(3) . . . . ?
C36 P35 C48 C49 -75.1(3) . . . . ?
C36 P35 C48 C53 101.4(3) . . . . ?
C36 C37 C38 C39 -0.8(5) . . . . ?
C37 C36 C41 C40 -2.4(5) . . . . ?
C37 C38 C39 C40 0.3(5) . . . . ?
C38 C39 C40 C41 -0.8(6) . . . . ?
C39 C40 C41 C36 1.8(5) . . . . ?
C41 C36 C37 Rh2 178.8(3) . . . . ?
C41 C36 C37 C38 1.9(5) . . . . ?
C42 P35 C36 C37 135.1(2) . . . . ?
C42 P35 C36 C41 -43.6(3) . . . . ?
C42 P35 C48 C49 43.6(3) . . . . ?
C42 P35 C48 C53 -140.0(3) . . . . ?
C42 C43 C44 C45 1.0(7) . . . . ?
C43 C42 C47 C46 -0.7(5) . . . . ?
C43 C44 C45 C46 -0.5(7) . . . . ?
C44 C45 C46 C47 -0.7(7) . . . . ?
C45 C46 C47 C42 1.3(6) . . . . ?
C47 C42 C43 C44 -0.4(6) . . . . ?
C48 P35 C36 C37 -107.6(3) . . . . ?
C48 P35 C36 C41 73.7(3) . . . . ?
C48 P35 C42 C43 -154.1(3) . . . . ?
C48 P35 C42 C47 34.4(3) . . . . ?
C48 C49 C50 C51 -0.2(6) . . . . ?
C49 C48 C53 C52 0.3(5) . . . . ?
C49 C50 C51 C52 1.0(6) . . . . ?
C50 C51 C52 C53 -1.2(6) . . . . ?
C51 C52 C53 C48 0.6(5) . . . . ?
C53 C48 C49 C50 -0.5(5) . . . . ?
C48" P35A C36A C37A -99.3(3) . . . . ?
C48" P35A C36A C41A 80.1(4) . . . . ?
C48" P35A C42" C47" 21.1(5) . . . . ?
C48" P35A C42" C43" -159.5(3) . . . . ?
C48" C53" C52" C51" 0.0 . . . . ?
C53" C48" C49" C50" 0.0 . . . . ?
C53" C52" C51" C50" 0.0 . . . . ?
C52" C51" C50" C49" 0.0 . . . . ?
C51" C50" C49" C48" 0.0 . . . . ?
C49" C48" C53" C52" 0.0 . . . . ?
B7A P35A C48A C53A 40.8(4) . . . . ?
B7A P35A C48A C49A -142.6(4) . . . . ?
B7A P35A C42A C47A -114.8(4) . . . . ?
B7A P35A C42A C43A 59.3(4) . . . . ?
B7A P35A C36A C37A 26.3(3) . . . . ?
B7A P35A C36A C41A -154.4(3) . . . . ?
B7A P35A C42" C47" -104.5(4) . . . . ?
B7A P35A C42" C43" 74.9(4) . . . . ?
B7A P35A C48" C53" -0.6(4) . . . . ?
B7A P35A C48" C49" -176.8(3) . . . . ?
B7A C8A C20A C21A -144.7(4) . . . . ?
B7A C8A C20A C21" -160.7(3) . . . . ?
B7A C8A B3A Rh2A 28.3(2) . . . . ?
B7A C8A B3A C1A 104.3(2) . . . . ?
B7A C8A B3A B4A 142.2(3) . . . . ?
B7A C8A B4A C1A 1.5(3) . . . . ?
B7A C8A B4A B3A -37.6(2) . . . . ?
B7A C8A B4A B9A 103.1(3) . . . . ?
B7A C8A B4A B5A 62.8(3) . . . . ?
B7A C8A B12A B10A -102.5(3) . . . . ?
B7A C8A B12A B9A -143.1(3) . . . . ?
B7A C8A B12A B11A -39.3(2) . . . . ?
B7A C8A B9A B4A -107.7(3) . . . . ?
B7A C8A B9A B12A 34.9(3) . . . . ?
B7A C8A B9A B10A -6.0(3) . . . . ?
B7A C8A B9A B5A -68.0(3) . . . . ?
B7A B3A B4A C8A 32.5(2) . . . . ?
B7A B3A B4A C1A -102.2(2) . . . . ?
B7A B3A B4A B9A -2.7(3) . . . . ?
B7A B3A B4A B5A -66.3(3) . . . . ?
B7A B12A B10A B6A -1.9(4) . . . . ?
B7A B12A B10A B9A -102.4(3) . . . . ?
B7A B12A B10A B11A 39.4(3) . . . . ?
B7A B12A B10A B5A -65.3(4) . . . . ?
B7A B12A B9A C8A -33.1(3) . . . . ?
B7A B12A B9A B4A 0.1(4) . . . . ?
B7A B12A B9A B10A 100.8(3) . . . . ?
B7A B12A B9A B5A 63.3(4) . . . . ?
B7A B12A B11A Rh2A -28.5(2) . . . . ?
B7A B12A B11A B6A -96.8(2) . . . . ?
B7A B12A B11A B10A -136.8(3) . . . . ?
B3A C8A C20A C21A 142.2(4) . . . . ?
B3A C8A C20A C21" 126.1(4) . . . . ?
B3A C8A B7A Rh2A -28.3(2) . . . . ?
B3A C8A B7A P35A 115.0(3) . . . . ?
B3A C8A B7A B12A -139.8(3) . . . . ?
B3A C8A B7A B11A -101.4(2) . . . . ?
B3A C8A B4A C1A 39.1(2) . . . . ?
B3A C8A B4A B9A 140.6(3) . . . . ?
B3A C8A B4A B5A 100.4(3) . . . . ?
B3A C8A B12A B7A 39.1(2) . . . . ?
B3A C8A B12A B10A -63.3(3) . . . . ?
B3A C8A B12A B9A -104.0(3) . . . . ?
B3A C8A B12A B11A -0.1(3) . . . . ?
B3A C8A B9A B4A -37.7(3) . . . . ?
B3A C8A B9A B12A 104.9(3) . . . . ?
B3A C8A B9A B10A 64.0(3) . . . . ?
B3A C8A B9A B5A 2.0(4) . . . . ?
B3A C1A C13A C14A -104.8(3) . . . . ?
B3A C1A B6A Rh2A -44.92(19) . . . . ?
B3A C1A B6A B10A 71.7(3) . . . . ?
B3A C1A B6A B11A 8.6(3) . . . . ?
B3A C1A B6A B5A 107.6(3) . . . . ?
B3A C1A B4A C8A -39.0(2) . . . . ?
B3A C1A B4A B9A -101.4(3) . . . . ?
B3A C1A B4A B5A -139.1(2) . . . . ?
B3A C1A B5A B6A -98.3(3) . . . . ?
B3A C1A B5A B4A 39.6(2) . . . . ?
B3A C1A B5A B10A -61.6(3) . . . . ?
B3A C1A B5A B9A 2.1(4) . . . . ?
B3A B7A B12A C8A -35.4(2) . . . . ?
B3A B7A B12A B10A 62.4(3) . . . . ?
B3A B7A B12A B9A -1.9(4) . . . . ?
B3A B7A B12A B11A 101.2(3) . . . . ?
B3A B7A B11A Rh2A 50.99(18) . . . . ?
B3A B7A B11A B6A -0.4(3) . . . . ?
B3A B7A B11A B12A -100.1(3) . . . . ?
B3A B7A B11A B10A -61.8(3) . . . . ?
B3A B4A B9A C8A 34.9(2) . . . . ?
B3A B4A B9A B12A 1.7(4) . . . . ?
B3A B4A B9A B10A -62.8(3) . . . . ?
B3A B4A B9A B5A -99.4(3) . . . . ?
B3A B4A B5A C1A -36.0(2) . . . . ?
B3A B4A B5A B6A 1.2(3) . . . . ?
B3A B4A B5A B10A 64.5(3) . . . . ?
B3A B4A B5A B9A 101.8(3) . . . . ?
B6A C1A C13A C14A 116.3(3) . . . . ?
B6A C1A B3A Rh2A 45.76(19) . . . . ?
B6A C1A B3A C8A -68.1(3) . . . . ?
B6A C1A B3A B7A -8.6(3) . . . . ?
B6A C1A B3A B4A -106.4(3) . . . . ?
B6A C1A B4A C8A 60.1(3) . . . . ?
B6A C1A B4A B3A 99.1(2) . . . . ?
B6A C1A B4A B9A -2.3(3) . . . . ?
B6A C1A B4A B5A -40.0(2) . . . . ?
B6A C1A B5A B4A 137.9(2) . . . . ?
B6A C1A B5A B10A 36.7(3) . . . . ?
B6A C1A B5A B9A 100.5(3) . . . . ?
B6A B10A B9A C8A -58.7(3) . . . . ?
B6A B10A B9A B4A 2.8(3) . . . . ?
B6A B10A B9A B12A -98.5(3) . . . . ?
B6A B10A B9A B5A 39.5(2) . . . . ?
B6A B10A B11A Rh2A 28.5(2) . . . . ?
B6A B10A B11A B7A 96.1(3) . . . . ?
B6A B10A B11A B12A 133.6(3) . . . . ?
B6A B10A B5A C1A -36.6(2) . . . . ?
B6A B10A B5A B4A -98.8(3) . . . . ?
B6A B10A B5A B9A -135.8(3) . . . . ?
B4A C8A C20A C21A 70.0(5) . . . . ?
B4A C8A C20A C21" 53.9(5) . . . . ?
B4A C8A B7A Rh2A 8.8(3) . . . . ?
B4A C8A B7A P35A 152.1(2) . . . . ?
B4A C8A B7A B3A 37.1(2) . . . . ?
B4A C8A B7A B12A -102.7(3) . . . . ?
B4A C8A B7A B11A -64.3(3) . . . . ?
B4A C8A B3A Rh2A -114.0(2) . . . . ?
B4A C8A B3A C1A -37.9(2) . . . . ?
B4A C8A B3A B7A -142.2(3) . . . . ?
B4A C8A B12A B7A 107.8(3) . . . . ?
B4A C8A B12A B10A 5.3(4) . . . . ?
B4A C8A B12A B9A -35.3(3) . . . . ?
B4A C8A B12A B11A 68.5(3) . . . . ?
B4A C8A B9A B12A 142.5(3) . . . . ?
B4A C8A B9A B10A 101.7(3) . . . . ?
B4A C8A B9A B5A 39.6(3) . . . . ?
B4A C1A C13A C14A -29.7(4) . . . . ?
B4A C1A B3A Rh2A 152.1(2) . . . . ?
B4A C1A B3A C8A 38.3(2) . . . . ?
B4A C1A B3A B7A 97.8(3) . . . . ?
B4A C1A B6A Rh2A -112.6(2) . . . . ?
B4A C1A B6A B10A 4.0(3) . . . . ?
B4A C1A B6A B11A -59.2(3) . . . . ?
B4A C1A B6A B5A 39.9(2) . . . . ?
B4A C1A B5A B6A -137.9(2) . . . . ?
B4A C1A B5A B10A -101.2(3) . . . . ?
B4A C1A B5A B9A -37.5(3) . . . . ?
B4A B9A B5A C1A 36.8(2) . . . . ?
B4A B9A B5A B6A 99.7(3) . . . . ?
B4A B9A B5A B10A 138.8(3) . . . . ?
B12A C8A C20A C21A -73.6(5) . . . . ?
B12A C8A C20A C21" -89.6(4) . . . . ?
B12A C8A B7A Rh2A 111.5(3) . . . . ?
B12A C8A B7A P35A -105.2(3) . . . . ?
B12A C8A B7A B3A 139.8(3) . . . . ?
B12A C8A B7A B11A 38.4(2) . . . . ?
B12A C8A B3A Rh2A -9.9(3) . . . . ?
B12A C8A B3A C1A 66.2(3) . . . . ?
B12A C8A B3A B7A -38.1(2) . . . . ?
B12A C8A B3A B4A 104.1(3) . . . . ?
B12A C8A B4A C1A -66.4(3) . . . . ?
B12A C8A B4A B3A -105.5(3) . . . . ?
B12A C8A B4A B9A 35.1(3) . . . . ?
B12A C8A B4A B5A -5.1(3) . . . . ?
B12A C8A B9A B4A -142.5(3) . . . . ?
B12A C8A B9A B10A -40.8(3) . . . . ?
B12A C8A B9A B5A -102.9(3) . . . . ?
B12A B7A B3A Rh2A -116.3(2) . . . . ?
B12A B7A B3A C8A 35.7(2) . . . . ?
B12A B7A B3A C1A -57.7(3) . . . . ?
B12A B7A B3A B4A 2.8(3) . . . . ?
B12A B7A B11A Rh2A 151.1(2) . . . . ?
B12A B7A B11A B6A 99.7(3) . . . . ?
B12A B7A B11A B10A 38.3(3) . . . . ?
B12A B10A B9A C8A 39.8(2) . . . . ?
B12A B10A B9A B4A 101.4(3) . . . . ?
B12A B10A B9A B5A 138.0(3) . . . . ?
B12A B10A B11A Rh2A -105.1(3) . . . . ?
B12A B10A B11A B7A -37.5(2) . . . . ?
B12A B10A B11A B6A -133.6(3) . . . . ?
B12A B10A B5A C1A 62.5(3) . . . . ?
B12A B10A B5A B6A 99.2(3) . . . . ?
B12A B10A B5A B4A 0.4(4) . . . . ?
B12A B10A B5A B9A -36.6(3) . . . . ?
B12A B9A B5A C1A -64.0(3) . . . . ?
B12A B9A B5A B6A -1.1(3) . . . . ?
B12A B9A B5A B4A -100.8(3) . . . . ?
B12A B9A B5A B10A 38.1(3) . . . . ?
B10A B6A B11A Rh2A -151.9(2) . . . . ?
B10A B6A B11A B7A -101.3(3) . . . . ?
B10A B6A B11A B12A -40.7(2) . . . . ?
B10A B6A B5A C1A 139.1(3) . . . . ?
B10A B6A B5A B4A 102.5(3) . . . . ?
B10A B6A B5A B9A 39.4(2) . . . . ?
B10A B12A B9A C8A -133.9(3) . . . . ?
B10A B12A B9A B4A -100.7(3) . . . . ?
B10A B12A B9A B5A -37.5(3) . . . . ?
B10A B12A B11A Rh2A 108.4(2) . . . . ?
B10A B12A B11A B7A 136.8(3) . . . . ?
B10A B12A B11A B6A 40.1(2) . . . . ?
B10A B9A B5A C1A -102.1(3) . . . . ?
B10A B9A B5A B6A -39.2(2) . . . . ?
B10A B9A B5A B4A -138.8(3) . . . . ?
B9A C8A C20A C21A -1.7(5) . . . . ?
B9A C8A C20A C21" -17.8(5) . . . . ?
B9A C8A B7A Rh2A 76.8(3) . . . . ?
B9A C8A B7A P35A -139.9(2) . . . . ?
B9A C8A B7A B3A 105.1(3) . . . . ?
B9A C8A B7A B12A -34.7(3) . . . . ?
B9A C8A B7A B11A 3.7(3) . . . . ?
B9A C8A B3A Rh2A -76.8(3) . . . . ?
B9A C8A B3A C1A -0.7(3) . . . . ?
B9A C8A B3A B7A -105.1(3) . . . . ?
B9A C8A B3A B4A 37.2(3) . . . . ?
B9A C8A B4A C1A -101.6(3) . . . . ?
B9A C8A B4A B3A -140.6(3) . . . . ?
B9A C8A B4A B5A -40.2(3) . . . . ?
B9A C8A B12A B7A 143.1(3) . . . . ?
B9A C8A B12A B10A 40.6(3) . . . . ?
B9A C8A B12A B11A 103.8(3) . . . . ?
B9A B4A B5A C1A -137.7(3) . . . . ?
B9A B4A B5A B6A -100.5(3) . . . . ?
B9A B4A B5A B10A -37.2(3) . . . . ?
B9A B12A B10A B6A 100.6(3) . . . . ?
B9A B12A B10A B11A 141.8(3) . . . . ?
B9A B12A B10A B5A 37.1(3) . . . . ?
B9A B12A B11A Rh2A 73.4(3) . . . . ?
B9A B12A B11A B7A 101.9(3) . . . . ?
B9A B12A B11A B6A 5.1(3) . . . . ?
B9A B12A B11A B10A -35.0(3) . . . . ?
B9A B10A B11A Rh2A -71.4(3) . . . . ?
B9A B10A B11A B7A -3.7(4) . . . . ?
B9A B10A B11A B6A -99.8(3) . . . . ?
B9A B10A B11A B12A 33.8(3) . . . . ?
B9A B10A B5A C1A 99.2(3) . . . . ?
B9A B10A B5A B6A 135.8(3) . . . . ?
B9A B10A B5A B4A 37.0(2) . . . . ?
B3 C1 C13 C14 -96.5(3) . . . . ?
B3 C1 B4 C8 -39.1(2) . . . . ?
B3 C1 B4 B5 -139.6(3) . . . . ?
B3 C1 B4 B9 -102.4(3) . . . . ?
B3 C1 B5 B4 39.4(2) . . . . ?
B3 C1 B5 B6 -98.3(3) . . . . ?
B3 C1 B5 B9 1.9(3) . . . . ?
B3 C1 B5 B10 -61.3(3) . . . . ?
B3 C1 B6 Rh2 -44.14(18) . . . . ?
B3 C1 B6 B5 108.0(3) . . . . ?
B3 C1 B6 B10 71.9(3) . . . . ?
B3 C1 B6 B11 9.1(3) . . . . ?
B3 C8 C20 C21 148.4(3) . . . . ?
B3 C8 B4 C1 38.2(2) . . . . ?
B3 C8 B4 B5 99.7(2) . . . . ?
B3 C8 B4 B9 139.5(2) . . . . ?
B3 C8 B7 Rh2 -28.18(19) . . . . ?
B3 C8 B7 P35 117.0(3) . . . . ?
B3 C8 B7 B11 -101.0(2) . . . . ?
B3 C8 B7 B12 -139.8(2) . . . . ?
B3 C8 B9 B4 -38.6(2) . . . . ?
B3 C8 B9 B5 1.0(3) . . . . ?
B3 C8 B9 B10 63.6(3) . . . . ?
B3 C8 B9 B12 105.1(2) . . . . ?
B3 C8 B12 B7 38.9(2) . . . . ?
B3 C8 B12 B9 -103.2(2) . . . . ?
B3 C8 B12 B10 -62.4(3) . . . . ?
B3 C8 B12 B11 0.4(3) . . . . ?
B3 B4 B5 C1 -35.0(2) . . . . ?
B3 B4 B5 B6 2.1(3) . . . . ?
B3 B4 B5 B9 103.0(3) . . . . ?
B3 B4 B5 B10 65.2(3) . . . . ?
B3 B4 B9 C8 36.5(2) . . . . ?
B3 B4 B9 B5 -98.1(3) . . . . ?
B3 B4 B9 B10 -60.2(3) . . . . ?
B3 B4 B9 B12 4.1(3) . . . . ?
B3 B7 B11 Rh2 51.07(17) . . . . ?
B3 B7 B11 B6 -1.1(3) . . . . ?
B3 B7 B11 B10 -62.5(3) . . . . ?
B3 B7 B11 B12 -101.1(2) . . . . ?
B3 B7 B12 C8 -35.9(2) . . . . ?
B3 B7 B12 B9 -1.6(3) . . . . ?
B3 B7 B12 B10 61.3(3) . . . . ?
B3 B7 B12 B11 100.5(2) . . . . ?
B4 C1 C13 C14 -21.1(4) . . . . ?
B4 C1 B3 Rh2 151.3(2) . . . . ?
B4 C1 B3 C8 37.4(2) . . . . ?
B4 C1 B3 B7 96.7(2) . . . . ?
B4 C1 B5 B6 -137.7(3) . . . . ?
B4 C1 B5 B9 -37.5(2) . . . . ?
B4 C1 B5 B10 -100.7(3) . . . . ?
B4 C1 B6 Rh2 -112.4(2) . . . . ?
B4 C1 B6 B5 39.8(2) . . . . ?
B4 C1 B6 B10 3.7(3) . . . . ?
B4 C1 B6 B11 -59.1(3) . . . . ?
B4 C8 C20 C21 76.9(3) . . . . ?
B4 C8 B3 Rh2 -115.0(2) . . . . ?
B4 C8 B3 C1 -37.8(2) . . . . ?
B4 C8 B3 B7 -142.8(2) . . . . ?
B4 C8 B7 Rh2 8.4(3) . . . . ?
B4 C8 B7 P35 153.6(2) . . . . ?
B4 C8 B7 B3 36.5(2) . . . . ?
B4 C8 B7 B11 -64.5(3) . . . . ?
B4 C8 B7 B12 -103.2(3) . . . . ?
B4 C8 B9 B5 39.6(2) . . . . ?
B4 C8 B9 B10 102.2(3) . . . . ?
B4 C8 B9 B12 143.7(2) . . . . ?
B4 C8 B12 B7 107.9(2) . . . . ?
B4 C8 B12 B9 -34.3(2) . . . . ?
B4 C8 B12 B10 6.6(3) . . . . ?
B4 C8 B12 B11 69.3(3) . . . . ?
B4 B3 B7 Rh2 120.6(2) . . . . ?
B4 B3 B7 P35 -144.6(2) . . . . ?
B4 B3 B7 C8 -31.8(2) . . . . ?
B4 B3 B7 B11 67.7(3) . . . . ?
B4 B3 B7 B12 4.0(3) . . . . ?
B4 B5 B6 Rh2 -5.4(3) . . . . ?
B4 B5 B6 C1 -36.9(2) . . . . ?
B4 B5 B6 B10 101.7(3) . . . . ?
B4 B5 B6 B11 66.9(3) . . . . ?
B4 B5 B9 C8 -38.6(2) . . . . ?
B4 B5 B9 B10 -137.7(2) . . . . ?
B4 B5 B9 B12 -100.4(3) . . . . ?
B4 B5 B10 B6 -98.9(3) . . . . ?
B4 B5 B10 B9 37.9(2) . . . . ?
B4 B5 B10 B11 -62.7(3) . . . . ?
B4 B5 B10 B12 1.4(3) . . . . ?
B4 B9 B10 B5 -37.8(2) . . . . ?
B4 B9 B10 B6 1.2(3) . . . . ?
B4 B9 B10 B11 66.1(3) . . . . ?
B4 B9 B10 B12 101.2(3) . . . . ?
B4 B9 B12 C8 31.9(2) . . . . ?
B4 B9 B12 B7 -1.5(3) . . . . ?
B4 B9 B12 B10 -100.9(3) . . . . ?
B4 B9 B12 B11 -65.7(3) . . . . ?
B5 C1 C13 C14 49.8(4) . . . . ?
B5 C1 B3 Rh2 112.6(2) . . . . ?
B5 C1 B3 C8 -1.2(3) . . . . ?
B5 C1 B3 B4 -38.7(2) . . . . ?
B5 C1 B3 B7 58.0(3) . . . . ?
B5 C1 B4 C8 100.4(3) . . . . ?
B5 C1 B4 B3 139.6(3) . . . . ?
B5 C1 B4 B9 37.2(2) . . . . ?
B5 C1 B6 Rh2 -152.2(2) . . . . ?
B5 C1 B6 B10 -36.1(2) . . . . ?
B5 C1 B6 B11 -98.9(3) . . . . ?
B5 B4 B9 C8 134.6(2) . . . . ?
B5 B4 B9 B10 37.9(2) . . . . ?
B5 B4 B9 B12 102.3(3) . . . . ?
B5 B6 B10 B9 -38.4(2) . . . . ?
B5 B6 B10 B11 -141.1(3) . . . . ?
B5 B6 B10 B12 -101.3(3) . . . . ?
B5 B6 B11 Rh2 -117.8(2) . . . . ?
B5 B6 B11 B7 -66.4(3) . . . . ?
B5 B6 B11 B10 34.5(2) . . . . ?
B5 B6 B11 B12 -4.7(3) . . . . ?
B5 B9 B10 B6 39.0(2) . . . . ?
B5 B9 B10 B11 103.9(3) . . . . ?
B5 B9 B10 B12 139.0(3) . . . . ?
B5 B9 B12 C8 95.7(3) . . . . ?
B5 B9 B12 B7 62.2(3) . . . . ?
B5 B9 B12 B10 -37.1(2) . . . . ?
B5 B9 B12 B11 -1.9(3) . . . . ?
B5 B10 B11 Rh2 -7.6(3) . . . . ?
B5 B10 B11 B6 -36.0(2) . . . . ?
B5 B10 B11 B7 60.5(3) . . . . ?
B5 B10 B11 B12 99.0(3) . . . . ?
B5 B10 B12 C8 -4.7(3) . . . . ?
B5 B10 B12 B7 -65.5(3) . . . . ?
B5 B10 B12 B9 36.5(2) . . . . ?
B5 B10 B12 B11 -104.7(3) . . . . ?
B6 C1 C13 C14 122.8(3) . . . . ?
B6 C1 B3 Rh2 45.02(19) . . . . ?
B6 C1 B3 C8 -68.8(2) . . . . ?
B6 C1 B3 B4 -106.3(2) . . . . ?
B6 C1 B3 B7 -9.6(3) . . . . ?
B6 C1 B4 C8 60.2(3) . . . . ?
B6 C1 B4 B3 99.3(2) . . . . ?
B6 C1 B4 B5 -40.2(2) . . . . ?
B6 C1 B4 B9 -3.0(3) . . . . ?
B6 C1 B5 B4 137.7(3) . . . . ?
B6 C1 B5 B9 100.2(3) . . . . ?
B6 C1 B5 B10 37.0(2) . . . . ?
B6 B5 B9 C8 60.6(3) . . . . ?
B6 B5 B9 B4 99.2(3) . . . . ?
B6 B5 B9 B10 -38.5(2) . . . . ?
B6 B5 B9 B12 -1.1(3) . . . . ?
B6 B5 B10 B9 136.7(3) . . . . ?
B6 B5 B10 B11 36.2(2) . . . . ?
B6 B5 B10 B12 100.2(3) . . . . ?
B6 B10 B11 Rh2 28.4(2) . . . . ?
B6 B10 B11 B7 96.5(2) . . . . ?
B6 B10 B11 B12 135.1(2) . . . . ?
B6 B10 B12 C8 59.6(3) . . . . ?
B6 B10 B12 B7 -1.3(3) . . . . ?
B6 B10 B12 B9 100.8(3) . . . . ?
B6 B10 B12 B11 -40.4(2) . . . . ?
B6 B11 B12 C8 -59.4(3) . . . . ?
B6 B11 B12 B7 -97.0(2) . . . . ?
B6 B11 B12 B9 4.1(3) . . . . ?
B6 B11 B12 B10 39.0(2) . . . . ?
B7 P35 C36 C37 18.2(3) . . . . ?
B7 P35 C36 C41 -160.5(3) . . . . ?
B7 P35 C42 C43 72.8(3) . . . . ?
B7 P35 C42 C47 -98.7(3) . . . . ?
B7 P35 C48 C49 172.2(2) . . . . ?
B7 P35 C48 C53 -11.4(3) . . . . ?
B7 C8 C20 C21 -138.1(3) . . . . ?
B7 C8 B3 Rh2 27.85(19) . . . . ?
B7 C8 B3 C1 105.0(2) . . . . ?
B7 C8 B3 B4 142.8(2) . . . . ?
B7 C8 B4 C1 1.5(3) . . . . ?
B7 C8 B4 B3 -36.7(2) . . . . ?
B7 C8 B4 B5 63.0(3) . . . . ?
B7 C8 B4 B9 102.8(3) . . . . ?
B7 C8 B9 B4 -107.7(2) . . . . ?
B7 C8 B9 B5 -68.1(3) . . . . ?
B7 C8 B9 B10 -5.5(3) . . . . ?
B7 C8 B9 B12 36.0(2) . . . . ?
B7 C8 B12 B9 -142.1(2) . . . . ?
B7 C8 B12 B10 -101.3(2) . . . . ?
B7 C8 B12 B11 -38.5(2) . . . . ?
B7 B3 B4 C1 -103.4(2) . . . . ?
B7 B3 B4 C8 31.8(2) . . . . ?
B7 B3 B4 B5 -68.0(3) . . . . ?
B7 B3 B4 B9 -5.0(3) . . . . ?
B7 B11 B12 C8 37.6(2) . . . . ?
B7 B11 B12 B9 101.0(3) . . . . ?
B7 B11 B12 B10 136.0(3) . . . . ?
B9 C8 C20 C21 6.8(4) . . . . ?
B9 C8 B3 Rh2 -77.1(3) . . . . ?
B9 C8 B3 C1 0.1(3) . . . . ?
B9 C8 B3 B4 37.9(2) . . . . ?
B9 C8 B3 B7 -104.9(2) . . . . ?
B9 C8 B4 C1 -101.3(2) . . . . ?
B9 C8 B4 B3 -139.5(2) . . . . ?
B9 C8 B4 B5 -39.9(2) . . . . ?
B9 C8 B7 Rh2 76.2(3) . . . . ?
B9 C8 B7 P35 -138.6(2) . . . . ?
B9 C8 B7 B3 104.3(2) . . . . ?
B9 C8 B7 B11 3.3(3) . . . . ?
B9 C8 B7 B12 -35.4(2) . . . . ?
B9 C8 B12 B7 142.1(2) . . . . ?
B9 C8 B12 B10 40.8(2) . . . . ?
B9 C8 B12 B11 103.6(3) . . . . ?
B9 B4 B5 C1 -137.9(3) . . . . ?
B9 B4 B5 B6 -100.9(3) . . . . ?
B9 B4 B5 B10 -37.7(2) . . . . ?
B9 B5 B6 Rh2 -68.7(3) . . . . ?
B9 B5 B6 C1 -100.1(3) . . . . ?
B9 B5 B6 B10 38.4(2) . . . . ?
B9 B5 B6 B11 3.7(3) . . . . ?
B9 B5 B10 B6 -136.7(3) . . . . ?
B9 B5 B10 B11 -100.6(3) . . . . ?
B9 B5 B10 B12 -36.5(2) . . . . ?
B9 B10 B11 Rh2 -71.7(3) . . . . ?
B9 B10 B11 B6 -100.1(3) . . . . ?
B9 B10 B11 B7 -3.6(3) . . . . ?
B9 B10 B11 B12 35.0(2) . . . . ?
B9 B10 B12 C8 -41.2(2) . . . . ?
B9 B10 B12 B7 -102.0(3) . . . . ?
B9 B10 B12 B11 -141.2(3) . . . . ?
B10 B5 B6 Rh2 -107.1(3) . . . . ?
B10 B5 B6 C1 -138.5(3) . . . . ?
B10 B5 B6 B11 -34.8(2) . . . . ?
B10 B5 B9 C8 99.1(2) . . . . ?
B10 B5 B9 B4 137.7(2) . . . . ?
B10 B5 B9 B12 37.4(2) . . . . ?
B10 B6 B11 Rh2 -152.3(2) . . . . ?
B10 B6 B11 B7 -100.9(2) . . . . ?
B10 B6 B11 B12 -39.2(2) . . . . ?
B10 B9 B12 C8 132.9(2) . . . . ?
B10 B9 B12 B7 99.4(3) . . . . ?
B10 B9 B12 B11 35.3(2) . . . . ?
B10 B11 B12 C8 -98.4(3) . . . . ?
B10 B11 B12 B7 -136.0(3) . . . . ?
B10 B11 B12 B9 -35.0(2) . . . . ?
B11 B6 B10 B5 141.1(3) . . . . ?
B11 B6 B10 B9 102.7(3) . . . . ?
B11 B6 B10 B12 39.9(2) . . . . ?
B11 B7 B12 C8 -136.4(2) . . . . ?
B11 B7 B12 B9 -102.1(3) . . . . ?
B11 B7 B12 B10 -39.2(2) . . . . ?
B11 B10 B12 C8 100.0(2) . . . . ?
B11 B10 B12 B7 39.2(2) . . . . ?
B11 B10 B12 B9 141.2(3) . . . . ?
B12 C8 C20 C21 -64.7(4) . . . . ?
B12 C8 B3 Rh2 -10.6(3) . . . . ?
B12 C8 B3 C1 66.6(3) . . . . ?
B12 C8 B3 B4 104.4(3) . . . . ?
B12 C8 B3 B7 -38.4(2) . . . . ?
B12 C8 B4 C1 -67.3(3) . . . . ?
B12 C8 B4 B3 -105.5(2) . . . . ?
B12 C8 B4 B5 -5.8(3) . . . . ?
B12 C8 B4 B9 34.0(2) . . . . ?
B12 C8 B7 Rh2 111.6(2) . . . . ?
B12 C8 B7 P35 -103.2(3) . . . . ?
B12 C8 B7 B3 139.8(2) . . . . ?
B12 C8 B7 B11 38.8(2) . . . . ?
B12 C8 B9 B4 -143.7(2) . . . . ?
B12 C8 B9 B5 -104.1(3) . . . . ?
B12 C8 B9 B10 -41.5(2) . . . . ?
B12 B7 B11 Rh2 152.2(2) . . . . ?
B12 B7 B11 B6 100.1(2) . . . . ?
B12 B7 B11 B10 38.6(2) . . . . ?
B12 B9 B10 B5 -139.0(3) . . . . ?
B12 B9 B10 B6 -100.1(3) . . . . ?
B12 B9 B10 B11 -35.1(2) . . . . ?
B12 B10 B11 Rh2 -106.7(2) . . . . ?
B12 B10 B11 B6 -135.1(2) . . . . ?
B12 B10 B11 B7 -38.6(2) . . . . ?
B11A B7A B3A Rh2A -53.0(2) . . . . ?
B11A B7A B3A C8A 99.0(3) . . . . ?
B11A B7A B3A C1A 5.6(3) . . . . ?
B11A B7A B3A B4A 66.1(3) . . . . ?
B11A B7A B12A C8A -136.6(3) . . . . ?
B11A B7A B12A B10A -38.8(3) . . . . ?
B11A B7A B12A B9A -103.1(3) . . . . ?
B11A B6A B10A B12A 40.4(3) . . . . ?
B11A B6A B10A B9A 101.8(3) . . . . ?
B11A B6A B10A B5A 140.9(3) . . . . ?
B11A B6A B5A C1A 104.0(2) . . . . ?
B11A B6A B5A B4A 67.3(3) . . . . ?
B11A B6A B5A B10A -35.1(2) . . . . ?
B11A B6A B5A B9A 4.3(3) . . . . ?
B11A B12A B10A B6A -41.2(3) . . . . ?
B11A B12A B10A B9A -141.8(3) . . . . ?
B11A B12A B10A B5A -104.7(3) . . . . ?
B11A B12A B9A C8A -99.0(3) . . . . ?
B11A B12A B9A B4A -65.8(3) . . . . ?
B11A B12A B9A B10A 34.9(3) . . . . ?
B11A B12A B9A B5A -2.6(4) . . . . ?
B11A B10A B9A C8A 5.8(3) . . . . ?
B11A B10A B9A B4A 67.3(3) . . . . ?
B11A B10A B9A B12A -34.1(3) . . . . ?
B11A B10A B9A B5A 103.9(3) . . . . ?
B11A B10A B5A C1A -0.4(4) . . . . ?
B11A B10A B5A B6A 36.2(3) . . . . ?
B11A B10A B5A B4A -62.5(4) . . . . ?
B11A B10A B5A B9A -99.6(3) . . . . ?
B5A C1A C13A C14A 43.1(4) . . . . ?
B5A C1A B3A Rh2A 112.9(2) . . . . ?
B5A C1A B3A C8A -0.9(3) . . . . ?
B5A C1A B3A B7A 58.6(3) . . . . ?
B5A C1A B3A B4A -39.2(2) . . . . ?
B5A C1A B6A Rh2A -152.5(2) . . . . ?
B5A C1A B6A B10A -35.9(2) . . . . ?
B5A C1A B6A B11A -99.0(3) . . . . ?
B5A C1A B4A C8A 100.1(3) . . . . ?
B5A C1A B4A B3A 139.1(2) . . . . ?
B5A C1A B4A B9A 37.7(2) . . . . ?
B5A B6A B10A B12A -100.5(3) . . . . ?
B5A B6A B10A B9A -39.1(2) . . . . ?
B5A B6A B10A B11A -140.9(3) . . . . ?
B5A B6A B11A Rh2A -117.0(2) . . . . ?
B5A B6A B11A B7A -66.3(3) . . . . ?
B5A B6A B11A B12A -5.7(3) . . . . ?
B5A B6A B11A B10A 35.0(2) . . . . ?
B5A B4A B9A C8A 134.4(3) . . . . ?
B5A B4A B9A B12A 101.1(3) . . . . ?
B5A B4A B9A B10A 36.6(2) . . . . ?
B5A B10A B9A C8A -98.2(3) . . . . ?
B5A B10A B9A B4A -36.6(2) . . . . ?
B5A B10A B9A B12A -138.0(3) . . . . ?
B5A B10A B11A Rh2A -7.6(4) . . . . ?
B5A B10A B11A B7A 60.1(4) . . . . ?
B5A B10A B11A B6A -36.0(3) . . . . ?
B5A B10A B11A B12A 97.6(3) . . . . ?

loop_
_smtbx_masks_void_nr
_smtbx_masks_void_average_x
_smtbx_masks_void_average_y
_smtbx_masks_void_average_z
_smtbx_masks_void_volume
_smtbx_masks_void_count_electrons
_smtbx_masks_void_content
1 -0.326 -0.782 -0.925 2376.2 674.1 '4 Et2O'
